data_4132528
loop_
_publ_author_name
'Bhadra, Mayukh'
'Lee, Jung Yoon C.'
'Cowley, Ryan E.'
'Kim, Sunghee'
'Siegler, Maxime A.'
'Solomon, Edward I.'
'Karlin, Kenneth D.'

_publ_section_title
;
 Intramolecular Hydrogen Bonding Enhances Stability and Reactivity of
 Mononuclear Cupric Superoxide Complexes.
;
_journal_issue 29
_journal_name_full 'Journal of the American Chemical Society'
_journal_page_first 9042
_journal_page_last 9045
_journal_paper_doi 10.1021/jacs.8b04671
_journal_volume 140
_journal_year 2018
_chemical_formula_moiety 'C50 H40 Cu2 F10 N10, 2(F6 Sb), 0.583(C4 H10 O)'
_chemical_formula_sum 'C52.33 H45.83 Cu2 F22 N10 O0.58 Sb2'
_chemical_formula_weight 1612.69
_space_group_crystal_system triclinic
_space_group_IT_number 2
_space_group_name_Hall '-P 1'
_space_group_name_H-M_alt 'P -1'
_atom_sites_solution_hydrogens geom
_atom_sites_solution_primary direct
_atom_sites_solution_secondary difmap
_audit_creation_method SHELXL-2014
_cell_angle_alpha 112.2691(15)
_cell_angle_beta 106.5181(13)
_cell_angle_gamma 102.1115(14)
_cell_formula_units_Z 6
_cell_length_a 19.8184(3)
_cell_length_b 23.5255(4)
_cell_length_c 23.9366(3)
_cell_measurement_reflns_used 42947
_cell_measurement_temperature 110(2)
_cell_measurement_theta_max 72.07
_cell_measurement_theta_min 4.68
_cell_volume 9245.6(3)
_computing_cell_refinement
;
CrysAlisPro, Agilent Technologies,
Version 1.171.37.31 (release 14-01-2014 CrysAlis171 .NET)
(compiled Jan 14 2014,18:38:05)
;
_computing_data_collection
;
CrysAlisPro, Agilent Technologies,
Version 1.171.37.31 (release 14-01-2014 CrysAlis171 .NET)
(compiled Jan 14 2014,18:38:05)
;
_computing_data_reduction
;
CrysAlisPro, Agilent Technologies,
Version 1.171.37.31 (release 14-01-2014 CrysAlis171 .NET)
(compiled Jan 14 2014,18:38:05)
;
_computing_molecular_graphics 'SHELXTL v6.10 (Sheldrick, 2008)'
_computing_publication_material 'SHELXTL v6.10 (Sheldrick, 2008)'
_computing_structure_refinement 'SHELXL-2014/7 (Sheldrick, 2014)'
_computing_structure_solution 'SHELXS-2014/7 (Sheldrick, 2014)'
_diffrn_ambient_temperature 110(2)
_diffrn_measured_fraction_theta_full 1.000
_diffrn_measured_fraction_theta_max 0.999
_diffrn_measurement_device_type 'SuperNova, Dual, Cu at zero, Atlas'
_diffrn_measurement_method '\w scans'
_diffrn_radiation_monochromator mirror
_diffrn_radiation_source 'SuperNova (Cu) X-ray Source'
_diffrn_radiation_type CuK\a
_diffrn_radiation_wavelength 1.54178
_diffrn_reflns_av_R_equivalents 0.0322
_diffrn_reflns_av_unetI/netI 0.0548
_diffrn_reflns_Laue_measured_fraction_full 1.000
_diffrn_reflns_Laue_measured_fraction_max 0.999
_diffrn_reflns_limit_h_max 24
_diffrn_reflns_limit_h_min -24
_diffrn_reflns_limit_k_max 28
_diffrn_reflns_limit_k_min -29
_diffrn_reflns_limit_l_max 29
_diffrn_reflns_limit_l_min -29
_diffrn_reflns_number 105437
_diffrn_reflns_point_group_measured_fraction_full 1.000
_diffrn_reflns_point_group_measured_fraction_max 0.999
_diffrn_reflns_theta_full 67.679
_diffrn_reflns_theta_max 71.898
_diffrn_reflns_theta_min 3.426
_exptl_absorpt_coefficient_mu 8.666
_exptl_absorpt_correction_T_max 0.504
_exptl_absorpt_correction_T_min 0.232
_exptl_absorpt_correction_type analytical
_exptl_absorpt_process_details
;
CrysAlisPro, Agilent Technologies,
Version 1.171.37.31 (release 14-01-2014 CrysAlis171 .NET)
(compiled Jan 14 2014,18:38:05)
Analytical numeric absorption correction using a multifaceted crystal
			model based on expressions derived by R.C. Clark & J.S. Reid.
(Clark, R. C. & Reid, J. S. (1995). Acta Cryst. A51, 887-897)
Empirical absorption correction using spherical harmonics,
 implemented in SCALE3 ABSPACK scaling algorithm.
;
_exptl_crystal_colour orange-yellow
_exptl_crystal_density_diffrn 1.738
_exptl_crystal_description 'small block'
_exptl_crystal_F_000 4755
_exptl_crystal_size_max 0.27
_exptl_crystal_size_mid 0.13
_exptl_crystal_size_min 0.12
_refine_diff_density_max 1.450
_refine_diff_density_min -1.002
_refine_diff_density_rms 0.102
_refine_ls_extinction_method none
_refine_ls_goodness_of_fit_ref 0.986
_refine_ls_hydrogen_treatment constr
_refine_ls_matrix_type full
_refine_ls_number_parameters 3039
_refine_ls_number_reflns 42032
_refine_ls_number_restraints 2918
_refine_ls_restrained_S_all 1.006
_refine_ls_R_factor_all 0.0505
_refine_ls_R_factor_gt 0.0433
_refine_ls_shift/su_max 0.003
_refine_ls_shift/su_mean 0.000
_refine_ls_structure_factor_coef Fsqd
_refine_ls_weighting_details 'w=1/[\s^2^(Fo^2^)+(0.0691P)^2^] where P=(Fo^2^+2Fc^2^)/3'
_refine_ls_weighting_scheme calc
_refine_ls_wR_factor_gt 0.1087
_refine_ls_wR_factor_ref 0.1117
_reflns_Friedel_coverage 0.000
_reflns_number_gt 34974
_reflns_number_total 42032
_reflns_threshold_expression 'I > 2\s(I)'
_cod_data_source_file ja8b04671_si_003.cif
_cod_data_source_block F5BA_Cu_I_2
_cod_original_cell_volume 9245.5(3)
_cod_database_code 4132528
_twin_info
;

 * * * CRYSALIS TWIN DATA REDUCTION FINALIZING (Version 1.171.37.31 (release 14-01-2014 CrysAlis171 .NET)) * * *
Laue class: 1bar - Friedel mate is equivalent
Lattice type: P-lattice 
DC PROFFITRRPTWIN INFO: Step 1 - Loading orientation matrices (UB) of 2 components
 
DC PROFFITRRPTWIN INFO: Loading UB component 1
 
DC PROFFITRRPTWIN INFO: Loading UB component 2
 
DC PROFFITRRPTWIN INFO: Step 2 - Computing crossed twin laws
 
Twin law determination (relative to component 1)
Matrix 1 is taken from component 1 (  19.814   23.512   23.925   112.26   106.54   102.11)
Matrix 2 is taken from component 2 (  19.813   23.489   23.914   112.23   106.61   102.07)
Twin analysis: Component 1 with component 2
TL  =UB[1]-1*UB[2]:  -1.0000   0.0009  -0.0003    -0.0979  -0.0046  -1.0051     0.0971  -0.9965   0.0051   det 1.001493
TL-1=UB[2]*UB[1]-1:  -1.0002   0.0003  -0.0009    -0.0969  -0.0050  -1.0036     0.0978  -0.9949   0.0047   det 0.998509
Rot= -179.9694 deg around the following vectors: 
Reciprocal space (hkl): 0.0000 -0.7071 0.7071
Direct space (uvw)    : 0.0687 -0.7022 0.7086
 
DC PROFFITRRPTWIN INFO: Step 3 - Loading reflections of 2 components
 
DC PROFFITRRPTWIN ALL INFO: Component 1
DC PROFFITRRPTWIN INFO: Face list of component 1 
  1:  -0.0129  -1.9453  13.9612  d=   0.0430
  2:  -1.9875   2.7594 -12.7756  d=   0.0691
  3:  -0.9914  14.9607  -3.9650  d=   0.0581
  4:  -3.0095 -13.3326   6.3362  d=   0.0724
  5:   4.9930 -14.5785   1.5837  d=   0.0759
  6:   4.0104  13.4258  -7.4298  d=   0.0701
  7: -12.0028   4.8844   7.1135  d=   0.1148
  8:  -0.0094 -15.0539   5.0586  d=   0.0669
  9:  12.0024  -5.8895  -7.1084  d=   0.1330
 10:   8.9970 -12.1954  -2.8007  d=   0.1000
 11:  -3.9855  13.6295 -10.6443  d=   0.0708
 12:  -0.9842  12.9086 -12.9234  d=   0.0639
 13:   2.0159  11.1873 -14.2010  d=   0.0672
 14:   4.9863 -13.5363   9.5507  d=   0.0777
 15:  -1.0154 -12.0992  13.1125  d=   0.0644
 16:  10.9938 -10.9759   0.9861  d=   0.1168
 17:  -7.9904   3.1959  -8.2122  d=   0.0892
 18:  -2.9882   0.6512 -12.6684  d=   0.0677
 19:   3.0109  -0.7719 -13.2407  d=   0.0742
 20:  12.9983  -4.7633  -2.2280  d=   0.1365
 21:  -5.0028  -9.5356   0.5310  d=   0.0760
 22:  -0.0011 -11.0705  -2.9337  d=   0.0664
 23:   4.0002 -11.6934  -5.3100  d=   0.0747
 24:   4.0023  10.4475   0.5575  d=   0.0771
 25:   1.0010  11.1683   2.8366  d=   0.0676
 26:  12.0037   3.1661  -5.1611  d=   0.1326
DC PROFFITRRPTWIN ALL INFO: Component 2
DC PROFFITRRPTWIN INFO: Face list of component 2 
  1:   0.0000 -14.0000   2.0000  d=   0.0430
  2:   2.0000  13.0000  -3.0000  d=   0.0691
  3:   1.0000   4.0000 -15.0000  d=   0.0581
  4:   3.0000  -6.0000  13.0000  d=   0.0724
  5:  -5.0000  -2.0000  15.0000  d=   0.0759
  6:  -4.0000   7.0000 -13.0000  d=   0.0701
  7:  12.0000  -6.0000  -6.0000  d=   0.1148
  8:   0.0000  -5.0000  15.0000  d=   0.0669
  9: -12.0000   6.0000   7.0000  d=   0.1330
 10:  -9.0000   2.0000  13.0000  d=   0.1000
 11:   4.0000  11.0000 -14.0000  d=   0.0708
 12:   1.0000  13.0000 -13.0000  d=   0.0639
 13:  -2.0000  14.0000 -11.0000  d=   0.0672
 14:  -5.0000 -10.0000  14.0000  d=   0.0777
 15:   1.0000 -13.0000  12.0000  d=   0.0644
 16: -11.0000  -2.0000  12.0000  d=   0.1168
 17:   8.0000   9.0000  -4.0000  d=   0.0892
 18:   3.0000  13.0000  -1.0000  d=   0.0677
 19:  -3.0000  13.0000   1.0000  d=   0.0742
 20: -13.0000   1.0000   6.0000  d=   0.1365
 21:   5.0000  -0.0000   9.0000  d=   0.0760
 22:  -0.0000   3.0000  11.0000  d=   0.0664
 23:  -4.0000   5.0000  12.0000  d=   0.0747
 24:  -4.0000  -1.0000 -10.0000  d=   0.0771
 25:  -1.0000  -3.0000 -11.0000  d=   0.0676
 26: -12.0000   4.0000  -2.0000  d=   0.1326
 
DC PROFFITRRPTWIN INFO: Step 4 - Analysing composite reflections of 2 components
 
Component 1: 118382 observations read
Component 2: 118167 observations read

165052 composite observations collected (93777 fully isolated, 71275 overlapped), 128 skipped due to one or more missing parts and 32 skipped due to I/sig<-3.0


OVERLAP STATISTICS

2 COMPONENTS

COMPONENTS 1, 2
 Overlap factor | # in range | % of all obs 
 -------------- | ---------- | ------------ 
   0.00 - 0.20  |      22854 |    13.8 <--- ALMOST SEPARATED
   0.20 - 0.40  |      14640 |     8.9
   0.40 - 0.60  |      12463 |     7.6
   0.60 - 0.80  |      11554 |     7.0
   0.80 - 1.00  |       9764 |     5.9 <--- FULLY OVERLAPPED
 -------------- | ---------- | ------------ 
      Total     |      71275 |    43.2

 
DC PROFFITRRPTWIN INFO: Step 5 - Scaling data & analysing twin ratios of 2 components
 
Computed twin ratios:
Twin 1: 67.55% (71053 common observations, 21515 merged)
Twin 2: 32.45% (61621 common observations, 21515 merged)

Preparing data for SCALE3 ABSPACK...

SCALING COMPONENT 1

84584 of 118277 reflections used for ABSPACK refinement
PROFFIT INFO: Inet (after scale3 abspack): min=-1810069.2500 max=7502704.0000
PROFFIT INFO: sig(Inet) (after scale3 abspack): min=394.1218 max=59654.4688


SCALING COMPONENT 2

85495 of 118050 reflections used for ABSPACK refinement
PROFFIT INFO: Inet (after scale3 abspack): min=-3332303.2500 max=7502704.0000
PROFFIT INFO: sig(Inet) (after scale3 abspack): min=369.4233 max=59654.4688

Computed twin ratios:
Twin 1: 68.82% (71053 common observations, 21515 merged)
Twin 2: 31.18% (61621 common observations, 21515 merged)

DC PROFFITRRPTWIN INFO: Determining HKLF4 overlap threshold for completeness requirement (>=80.0%)
DC PROFFITRRPTWIN INFO: New HKLF4 overlap threshold - 0.47

DC PROFFITRRPTWIN INFO: Step 6 - Decomposed intensities statistics (HKLF4)
 
COMPONENT 1

 
Note: The Rint, Rsigma and RsigmaB values are computed for redundant data only!
	Mean F2 and F2/sig(F2) are given for all measured values!
Note: The RsigmaA values are computed for all measured values!

Help: For more information about computations of rint and rsigma please look into Crysalis help: 
 file:__#HELP_DTheoryAlgorithm_DataReductionOutput.html
 

Statistics vs intensity - point group symmetry: P-1
                      #        #        #      average    mean      mean        
         intensity measured   kept    unique  redundancy   F2     F2/sig(F2)   Rint   Rsigma
--------------------------------------------------------------------------------------------
  5735335-  152322    12616    12616     2910    4.3    412273.19    51.15    0.054    0.065
   152273-   74209    10627    10627     2910    3.7    106211.94    25.55    0.074    0.079
    74167-   43706     9587     9587     2910    3.3     57142.26    18.64    0.084    0.087
    43692-   27065     8745     8745     2910    3.0     34723.67    13.35    0.101    0.101
    27045-   17106     8427     8427     2910    2.9     21776.70     9.46    0.121    0.120
    17101-   10474     8024     8024     2910    2.8     13585.08     6.47    0.148    0.143
    10473-    6052     7986     7986     2910    2.7      8159.67     4.02    0.203    0.198
     6051-    3092     8015     8015     2910    2.8      4469.53     2.28    0.276    0.277
     3092-    1239     7712     7712     2910    2.7      2105.27     1.14    0.412    0.431
     1239- -244365     7188     7188     2916    2.5       187.79     0.26    0.830    1.363
------------------------------------------------------------------------------------------
  5735335- -244365    88927    88927    29106    3.1     85379.30    15.80    0.068    0.079
 

Statistics vs resolution - point group symmetry: P-1
resolu-      #        #        #               average    mean      mean          
tion(A)   measured   kept    unique           redundancy   F2     F2/sig(F2)   Rint   Rsigma   RsigmaA
------------------------------------------------------------------------------------------------------
 inf-1.83    14881    14881     2910             5.1    245068.59    34.20    0.063    0.076     0.022
1.83-1.42    11279    11279     2910             3.9    130467.75    14.93    0.075    0.087     0.051
1.42-1.24    11614    11614     2910             4.0     80884.00    12.58    0.082    0.098     0.074
1.24-1.12    11524    11524     2910             4.0     49935.62    13.38    0.076    0.086     0.077
1.12-1.04     8199     8199     2910             2.8     36274.08    13.15    0.053    0.057     0.065
1.04-0.97     7436     7436     2910             2.6     30815.44    11.93    0.055    0.058     0.073
0.97-0.92     6884     6884     2910             2.4     23243.81    10.06    0.059    0.063     0.088
0.92-0.88     6282     6282     2910             2.2     18825.77     9.48    0.060    0.063     0.095
0.88-0.84     5847     5847     2910             2.0     15838.28     9.59    0.065    0.068     0.095
0.84-0.81     4981     4981     2916             1.7     12413.95     9.23    0.067    0.068     0.099
------------------------------------------------------------------------------------------------------
 inf-0.81    88927    88927    29106             3.1     85379.30    15.80    0.068    0.079     0.046
 

Statistics vs resolution (taking redundancy into account) - point group symmetry: P-1
resolu-      #        #        #       %       average    mean      mean          
tion(A)    kept     theory   unique complete  redundancy   F2     F2/sig(F2)   Rint  RsigmaB
--------------------------------------------------------------------------------------------
 inf-1.83    14881     3125     2910   93.1      5.1    245068.59    75.99    0.063    0.010
1.83-1.42    11279     3606     2910   80.7      3.9    130467.75    30.12    0.075    0.027
1.42-1.24    11614     3476     2910   83.7      4.0     80884.00    22.20    0.082    0.042
1.24-1.12    11524     3566     2910   81.6      4.0     49935.62    23.35    0.076    0.041
1.12-1.04     8199     3670     2910   79.3      2.8     36274.08    23.42    0.053    0.039
1.04-0.97     7436     3639     2910   80.0      2.6     30815.44    19.95    0.055    0.045
0.97-0.92     6884     3827     2910   76.0      2.4     23243.81    16.22    0.059    0.055
0.92-0.88     6282     3910     2910   74.4      2.2     18825.77    14.59    0.060    0.062
0.88-0.84     5847     3800     2910   76.6      2.0     15838.28    14.21    0.065    0.063
0.84-0.81     4981     3761     2916   77.5      1.7     12413.95    12.63    0.067    0.066
--------------------------------------------------------------------------------------------
 inf-0.81    88927    36382    29106   80.0      3.1     85379.30    30.22    0.068    0.027
DC PROFFITRRPTWIN INFO: Step 7 - Generating output files
 
HKLF 4
Reflections read=118277, from those 88927 with overlapping factor < 0.466 written to file D:\Data\xs0367a\xs0367a_max3_twin1_hklf4.hkl, 29350 skipped
Use the HKLF 4 file(s) for structure solution.

HKLF 5 merged
RINT ANALYSIS FOR ALL HKLF5 REFLECTIONS
 Components measured    kept     unique redundancy F2/sig(F2) Rint      Rsigma
------------------------------------------------------------------------------
1,2         118277    105437     42116     2.50     16.16     0.032     0.054

RINT ANALYSIS FOR OVERLAPPED REFLECTIONS
 Components measured    kept     unique redundancy F2/sig(F2) Rint      Rsigma
------------------------------------------------------------------------------
1,2          71275     63287     25645     2.47     16.03     0.034     0.056

RINT ANALYSIS FOR ISOLATED REFLECTIONS
 Component measured     kept     unique redundancy F2/sig(F2) Rint      Rsigma
------------------------------------------------------------------------------
     1       47002     42150     16471     2.56     16.43     0.028     0.051
     2           0         0         0     0.00      0.00     0.000     0.000

42116 merged reflections saved into file: D:\Data\xs0367a\xs0367a_max3_twin1_hklf5.hkl

Use this hkl file in SHELXL with BASF instruction, which has (components minus 1) entries, and HKLF 5 instruction.
E.g. Two component twin: 'BASF n2' in .ins file, BASF n1 can be computed as n1 = 1.0 - n2.
E.g. Three component twin: 'BASF n2 n3' in .ins file, BASF n1 can be computed as n1 = 1.0 - (n2 + n3).

BASF 0.31179 
;
_shelx_space_group_comment
;
The symmetry employed for this shelxl refinement is uniquely defined
by the following loop, which should always be used as a source of
symmetry information in preference to the above space-group names.
They are only intended as comments.
;
_shelxl_version_number 2014-3

loop_
_space_group_symop_operation_xyz
'x, y, z'
'-x, -y, -z'

loop_
_atom_site_label
_atom_site_type_symbol
_atom_site_fract_x
_atom_site_fract_y
_atom_site_fract_z
_atom_site_U_iso_or_equiv
_atom_site_adp_type
_atom_site_occupancy
_atom_site_site_symmetry_order
_atom_site_calc_flag
_atom_site_refinement_flags_posn
_atom_site_refinement_flags_adp
_atom_site_refinement_flags_occupancy
_atom_site_disorder_assembly
_atom_site_disorder_group
Cu1 Cu 0.56998(4) 0.03009(4) -0.22856(3) 0.03076(14) Uani 1 1 d . . . . .
Cu2 Cu 0.39941(4) 0.03343(4) -0.26952(3) 0.03289(15) Uani 1 1 d . . . . .
C1B C 0.6289(3) 0.1625(3) -0.2012(3) 0.0412(11) Uani 1 1 d . . . . .
H1B H 0.6542 0.1659 -0.1592 0.049 Uiso 1 1 calc R U . . .
C1A C 0.4493(3) 0.1683(3) -0.1811(3) 0.0490(15) Uani 1 1 d . . . . .
H1A H 0.4228 0.1672 -0.2216 0.059 Uiso 1 1 calc R U . . .
C2B C 0.6459(3) 0.2188(3) -0.2082(4) 0.0527(15) Uani 1 1 d . . . . .
H2B H 0.6795 0.2600 -0.1717 0.063 Uiso 1 1 calc R U . . .
C2A C 0.4820(5) 0.2283(5) -0.1246(4) 0.079(3) Uani 1 1 d . . . . .
H2A H 0.4790 0.2675 -0.1261 0.095 Uiso 1 1 calc R U . . .
C3B C 0.6120(3) 0.2132(3) -0.2706(4) 0.0536(16) Uani 1 1 d . . . . .
H3B H 0.6243 0.2500 -0.2784 0.064 Uiso 1 1 calc R U . . .
C3A C 0.5193(5) 0.2288(5) -0.0655(4) 0.092(4) Uani 1 1 d . . . . .
H3A H 0.5409 0.2687 -0.0252 0.110 Uiso 1 1 calc R U . . .
C4B C 0.5610(3) 0.1539(3) -0.3202(3) 0.0430(13) Uani 1 1 d . . . . .
H4B H 0.5363 0.1493 -0.3628 0.052 Uiso 1 1 calc R U . . .
C4A C 0.5248(4) 0.1723(5) -0.0655(3) 0.072(3) Uani 1 1 d . . . . .
H4A H 0.5513 0.1725 -0.0255 0.086 Uiso 1 1 calc R U . . .
C5B C 0.5446(3) 0.0993(3) -0.3088(2) 0.0310(10) Uani 1 1 d . . . . .
C5A C 0.4912(3) 0.1139(4) -0.1246(3) 0.0499(16) Uani 1 1 d . . . . .
C6B C 0.4880(3) 0.0335(3) -0.3621(2) 0.0303(9) Uani 1 1 d . . . . .
H6B1 H 0.4861 0.0292 -0.4053 0.036 Uiso 1 1 calc R U . . .
H6B2 H 0.5045 -0.0014 -0.3559 0.036 Uiso 1 1 calc R U . . .
C6A C 0.4961(3) 0.0517(4) -0.1240(3) 0.0528(17) Uani 1 1 d . . . . .
H6A1 H 0.4998 0.0549 -0.0807 0.063 Uiso 1 1 calc R U . . .
H6A2 H 0.4491 0.0148 -0.1582 0.063 Uiso 1 1 calc R U . . .
C7A C 0.5567(3) -0.0298(3) -0.1407(3) 0.0454(13) Uani 1 1 d . . . . .
H7A1 H 0.6064 -0.0258 -0.1120 0.054 Uiso 1 1 calc R U . . .
H7A2 H 0.5197 -0.0430 -0.1234 0.054 Uiso 1 1 calc R U . . .
C7B C 0.3624(3) -0.0453(3) -0.4115(2) 0.0355(10) Uani 1 1 d . . . . .
H7B1 H 0.3838 -0.0616 -0.4445 0.043 Uiso 1 1 calc R U . . .
H7B2 H 0.3119 -0.0462 -0.4350 0.043 Uiso 1 1 calc R U . . .
C8A C 0.5351(3) -0.0819(3) -0.2075(3) 0.0403(12) Uani 1 1 d . . . . .
C8B C 0.3538(3) -0.0910(3) -0.3823(3) 0.0373(11) Uani 1 1 d . . . . .
C9A C 0.5152(4) -0.1477(4) -0.2203(4) 0.0533(16) Uani 1 1 d . . . . .
H9A H 0.5136 -0.1585 -0.1861 0.064 Uiso 1 1 calc R U . . .
C9B C 0.3317(3) -0.1578(3) -0.4201(3) 0.0493(14) Uani 1 1 d . . . . .
H9B H 0.3261 -0.1752 -0.4647 0.059 Uiso 1 1 calc R U . . .
C10A C 0.4981(4) -0.1965(4) -0.2816(4) 0.0618(19) Uani 1 1 d . . . . .
H10A H 0.4862 -0.2411 -0.2901 0.074 Uiso 1 1 calc R U . . .
C10B C 0.3176(4) -0.1994(3) -0.3943(4) 0.0601(18) Uani 1 1 d . . . . .
H10B H 0.3015 -0.2456 -0.4208 0.072 Uiso 1 1 calc R U . . .
C11B C 0.3273(4) -0.1731(4) -0.3291(4) 0.0578(17) Uani 1 1 d . . . . .
H11B H 0.3181 -0.2007 -0.3096 0.069 Uiso 1 1 calc R U . . .
C11A C 0.4985(4) -0.1797(3) -0.3312(4) 0.0511(14) Uani 1 1 d . . . . .
H11A H 0.4857 -0.2126 -0.3747 0.061 Uiso 1 1 calc R U . . .
C12A C 0.5179(3) -0.1140(3) -0.3164(3) 0.0402(11) Uani 1 1 d . . . . .
H12A H 0.5183 -0.1026 -0.3504 0.048 Uiso 1 1 calc R U . . .
C12B C 0.3507(3) -0.1059(3) -0.2931(3) 0.0470(13) Uani 1 1 d . . . . .
H12B H 0.3581 -0.0880 -0.2481 0.056 Uiso 1 1 calc R U . . .
C13B C 0.3784(3) 0.0680(3) -0.3806(2) 0.0324(10) Uani 1 1 d . . . . .
H13A H 0.3698 0.0569 -0.4269 0.039 Uiso 1 1 calc R U . . .
H13B H 0.4141 0.1139 -0.3521 0.039 Uiso 1 1 calc R U . . .
C13A C 0.6337(3) 0.0870(3) -0.0833(2) 0.0397(12) Uani 1 1 d . . . . .
H13C H 0.6388 0.0867 -0.0411 0.048 Uiso 1 1 calc R U . . .
H13D H 0.6346 0.1310 -0.0780 0.048 Uiso 1 1 calc R U . . .
C14B C 0.3048(3) 0.0621(2) -0.3728(2) 0.0275(9) Uani 1 1 d . . . . .
C14A C 0.6990(3) 0.0741(3) -0.0997(2) 0.0326(10) Uani 1 1 d . . . . .
C15B C 0.2428(3) 0.0607(2) -0.4196(2) 0.0291(9) Uani 1 1 d . . . . .
H15B H 0.2440 0.0593 -0.4594 0.035 Uiso 1 1 calc R U . . .
C15A C 0.7592(3) 0.0730(3) -0.0550(2) 0.0371(11) Uani 1 1 d . . . . .
H15A H 0.7599 0.0785 -0.0134 0.045 Uiso 1 1 calc R U . . .
C16B C 0.1788(3) 0.0613(2) -0.4061(2) 0.0281(9) Uani 1 1 d . . . . .
H16B H 0.1356 0.0608 -0.4367 0.034 Uiso 1 1 calc R U . . .
C16A C 0.8191(3) 0.0637(3) -0.0716(2) 0.0371(11) Uani 1 1 d . . . . .
H16A H 0.8615 0.0631 -0.0411 0.044 Uiso 1 1 calc R U . . .
C17B C 0.1788(2) 0.0627(2) -0.3477(2) 0.0272(9) Uani 1 1 d . . . . .
H17B H 0.1364 0.0648 -0.3370 0.033 Uiso 1 1 calc R U . . .
C17A C 0.8169(3) 0.0554(2) -0.1319(2) 0.0336(10) Uani 1 1 d . . . . .
H17A H 0.8582 0.0506 -0.1434 0.040 Uiso 1 1 calc R U . . .
C18B C 0.2428(2) 0.0610(2) -0.3045(2) 0.0254(8) Uani 1 1 d . . . . .
C18A C 0.7520(3) 0.0541(2) -0.1765(2) 0.0289(9) Uani 1 1 d . . . . .
C19B C 0.1945(3) 0.0744(3) -0.2180(3) 0.0378(11) Uani 1 1 d . . . . .
H19A H 0.1434 0.0584 -0.2527 0.045 Uiso 1 1 calc R U . . .
H19B H 0.2114 0.1229 -0.1929 0.045 Uiso 1 1 calc R U . . .
C20B C 0.1910(3) 0.0451(3) -0.1721(2) 0.0333(10) Uani 1 1 d . . . . .
C19A C 0.7979(3) 0.0302(3) -0.2664(3) 0.0424(12) Uani 1 1 d D . . . .
H19C H 0.7725 0.0076 -0.3151 0.051 Uiso 1 1 calc R U . A 1
H19D H 0.8190 0.0005 -0.2530 0.051 Uiso 1 1 calc R U . A 1
C20A C 0.8620(4) 0.0924(4) -0.2445(4) 0.0437(16) Uani 0.831(9) 1 d D U P B 1
C21A C 0.8498(5) 0.1438(4) -0.2547(4) 0.0507(18) Uani 0.831(9) 1 d D U P B 1
C22A C 0.9093(5) 0.1975(5) -0.2400(4) 0.064(2) Uani 0.831(9) 1 d D U P B 1
C23A C 0.9834(5) 0.2013(5) -0.2118(4) 0.071(2) Uani 0.831(9) 1 d D U P B 1
C24A C 0.9973(4) 0.1524(5) -0.1986(5) 0.062(2) Uani 0.831(9) 1 d D U P B 1
C25A C 0.9377(4) 0.1005(5) -0.2145(4) 0.0490(17) Uani 0.831(9) 1 d D U P B 1
F1A F 0.7792(4) 0.1411(4) -0.2807(4) 0.0597(15) Uani 0.831(9) 1 d D U P B 1
F2A F 0.8949(5) 0.2468(4) -0.2515(4) 0.096(3) Uani 0.831(9) 1 d D U P B 1
F3A F 1.0399(4) 0.2553(4) -0.1974(3) 0.104(3) Uani 0.831(9) 1 d D U P B 1
F4A F 1.0684(3) 0.1579(4) -0.1715(3) 0.086(2) Uani 0.831(9) 1 d D U P B 1
F5A F 0.9538(3) 0.0525(3) -0.2010(3) 0.0597(16) Uani 0.831(9) 1 d D U P B 1
C20G C 0.8735(9) 0.0844(15) -0.235(2) 0.046(4) Uani 0.169(9) 1 d D U P B 2
C21G C 0.8714(14) 0.1320(16) -0.2529(19) 0.049(4) Uani 0.169(9) 1 d D U P B 2
C22G C 0.9396(14) 0.1824(17) -0.232(2) 0.063(4) Uani 0.169(9) 1 d D U P B 2
C23G C 1.0067(14) 0.1771(19) -0.200(3) 0.065(4) Uani 0.169(9) 1 d D U P B 2
C24G C 1.0090(12) 0.1287(15) -0.1822(18) 0.059(4) Uani 0.169(9) 1 d D U P B 2
C25G C 0.9415(12) 0.0805(17) -0.203(2) 0.051(4) Uani 0.169(9) 1 d D U P B 2
F1G F 0.8046(15) 0.1344(18) -0.2811(18) 0.058(6) Uani 0.169(9) 1 d D U P B 2
F2G F 0.9376(19) 0.2293(15) -0.2505(16) 0.088(6) Uani 0.169(9) 1 d D U P B 2
F3G F 1.0743(15) 0.2259(16) -0.1806(15) 0.088(6) Uani 0.169(9) 1 d D U P B 2
F4G F 1.0748(12) 0.1238(17) -0.1541(15) 0.086(8) Uani 0.169(9) 1 d D U P B 2
F5G F 0.9454(15) 0.0305(13) -0.1870(15) 0.061(7) Uani 0.169(9) 1 d D U P B 2
C21B C 0.2528(3) 0.0619(3) -0.1165(3) 0.0358(10) Uani 1 1 d . . . . .
C22B C 0.2490(3) 0.0364(3) -0.0734(2) 0.0405(12) Uani 1 1 d . . . . .
C23B C 0.1812(4) -0.0062(3) -0.0856(3) 0.0409(12) Uani 1 1 d . . . . .
C24B C 0.1186(3) -0.0255(3) -0.1411(3) 0.0413(12) Uani 1 1 d . . . . .
C25B C 0.1240(3) 0.0006(3) -0.1834(2) 0.0362(10) Uani 1 1 d . . . . .
N1B N 0.5796(2) 0.1039(2) -0.2491(2) 0.0310(8) Uani 1 1 d . . . . .
N1A N 0.4528(2) 0.1115(3) -0.1823(2) 0.0384(10) Uani 1 1 d . . . . .
N2B N 0.4111(2) 0.0236(2) -0.36260(19) 0.0295(8) Uani 1 1 d . . . . .
N2A N 0.5610(2) 0.0364(2) -0.1360(2) 0.0368(9) Uani 1 1 d . . . . .
N3A N 0.5363(2) -0.0654(2) -0.2554(2) 0.0333(8) Uani 1 1 d . . . . .
N3B N 0.3637(2) -0.0639(2) -0.3175(2) 0.0360(9) Uani 1 1 d . . . . .
N4B N 0.3050(2) 0.0607(2) -0.31684(19) 0.0275(7) Uani 1 1 d . . . . .
N4A N 0.6936(2) 0.0631(2) -0.16061(19) 0.0297(8) Uani 1 1 d . . . . .
N5B N 0.2455(2) 0.0569(2) -0.24835(19) 0.0298(8) Uani 1 1 d . . . . .
H5B H 0.2794 0.0431 -0.2303 0.036 Uiso 1 1 calc R U . . .
N5A N 0.7424(2) 0.0416(2) -0.2392(2) 0.0352(9) Uani 1 1 d . . . . .
H5A H 0.6998 0.0404 -0.2649 0.042 Uiso 1 1 calc R U . . .
F1B F 0.32004(18) 0.10427(17) -0.10366(16) 0.0462(7) Uani 1 1 d . . . . .
F2B F 0.3107(2) 0.0549(2) -0.01968(16) 0.0550(9) Uani 1 1 d . . . . .
F3B F 0.1766(3) -0.0303(2) -0.04399(18) 0.0574(10) Uani 1 1 d . . . . .
F4B F 0.0534(2) -0.06929(19) -0.15474(18) 0.0555(9) Uani 1 1 d . . . . .
F5B F 0.06132(18) -0.01893(19) -0.23659(15) 0.0472(8) Uani 1 1 d . . . . .
Cu3 Cu 0.16498(4) 0.28960(4) 0.19371(3) 0.03362(15) Uani 1 1 d . . . . .
Cu4 Cu 0.32702(4) 0.29229(3) 0.20126(3) 0.03120(14) Uani 1 1 d . . . . .
C1C C 0.3481(3) 0.3971(3) 0.1699(3) 0.0443(12) Uani 1 1 d . . . . .
H1C H 0.3500 0.3640 0.1328 0.053 Uiso 1 1 calc R U . . .
C1D C 0.1433(4) 0.3387(4) 0.1014(3) 0.0523(15) Uani 1 1 d . . . . .
H1D H 0.1382 0.3719 0.1362 0.063 Uiso 1 1 calc R U . . .
C2C C 0.3607(4) 0.4598(4) 0.1751(4) 0.0603(18) Uani 1 1 d . . . . .
H2C H 0.3700 0.4693 0.1421 0.072 Uiso 1 1 calc R U . . .
C2D C 0.1336(5) 0.3439(5) 0.0446(4) 0.073(2) Uani 1 1 d . . . . .
H2D H 0.1226 0.3799 0.0405 0.087 Uiso 1 1 calc R U . . .
C3C C 0.3593(4) 0.5080(3) 0.2303(5) 0.067(2) Uani 1 1 d . . . . .
H3C H 0.3700 0.5519 0.2367 0.080 Uiso 1 1 calc R U . . .
C3D C 0.1403(5) 0.2952(6) -0.0065(4) 0.081(3) Uani 1 1 d . . . . .
H3D H 0.1332 0.2968 -0.0468 0.098 Uiso 1 1 calc R U . . .
C4D C 0.1571(4) 0.2457(4) 0.0020(3) 0.0588(19) Uani 1 1 d . . . . .
H4D H 0.1622 0.2124 -0.0327 0.071 Uiso 1 1 calc R U . . .
C4C C 0.3424(4) 0.4919(3) 0.2756(4) 0.0576(18) Uani 1 1 d . . . . .
H4C H 0.3404 0.5244 0.3130 0.069 Uiso 1 1 calc R U . . .
C5D C 0.1672(3) 0.2422(3) 0.0605(3) 0.0420(12) Uani 1 1 d . . . . .
C5C C 0.3283(3) 0.4276(3) 0.2662(3) 0.0397(11) Uani 1 1 d . . . . .
C6D C 0.1851(3) 0.1873(3) 0.0695(2) 0.0420(12) Uani 1 1 d . . . . .
H6D1 H 0.1654 0.1483 0.0258 0.050 Uiso 1 1 calc R U . . .
H6D2 H 0.1588 0.1757 0.0954 0.050 Uiso 1 1 calc R U . . .
C6C C 0.3102(3) 0.4089(3) 0.3139(3) 0.0436(12) Uani 1 1 d . . . . .
H6C1 H 0.3308 0.4486 0.3572 0.052 Uiso 1 1 calc R U . . .
H6C2 H 0.3352 0.3779 0.3194 0.052 Uiso 1 1 calc R U . . .
C7D C 0.2790(3) 0.1485(3) 0.1173(3) 0.0420(12) Uani 1 1 d . . . . .
H7D1 H 0.3211 0.1387 0.1061 0.050 Uiso 1 1 calc R U . . .
H7D2 H 0.2330 0.1086 0.0883 0.050 Uiso 1 1 calc R U . . .
C7C C 0.2135(4) 0.3524(3) 0.3382(3) 0.0475(14) Uani 1 1 d . . . . .
H7C1 H 0.1719 0.3645 0.3485 0.057 Uiso 1 1 calc R U . . .
H7C2 H 0.2589 0.3747 0.3800 0.057 Uiso 1 1 calc R U . . .
C8D C 0.2964(3) 0.1633(2) 0.1883(3) 0.0350(10) Uani 1 1 d . . . . .
C8C C 0.1928(3) 0.2787(3) 0.3116(2) 0.0358(10) Uani 1 1 d . . . . .
C9D C 0.2923(3) 0.1118(3) 0.2044(3) 0.0463(13) Uani 1 1 d . . . . .
H9D H 0.2752 0.0676 0.1709 0.056 Uiso 1 1 calc R U . . .
C9C C 0.1963(3) 0.2516(3) 0.3541(3) 0.0482(14) Uani 1 1 d . . . . .
H9C H 0.2170 0.2793 0.4004 0.058 Uiso 1 1 calc R U . . .
C10D C 0.3134(3) 0.1261(3) 0.2695(4) 0.0504(15) Uani 1 1 d . . . . .
H10D H 0.3112 0.0921 0.2818 0.061 Uiso 1 1 calc R U . . .
C10C C 0.1700(3) 0.1847(4) 0.3292(3) 0.0498(14) Uani 1 1 d . . . . .
H10C H 0.1715 0.1654 0.3578 0.060 Uiso 1 1 calc R U . . .
C11C C 0.1412(3) 0.1457(3) 0.2618(3) 0.0452(13) Uani 1 1 d . . . . .
H11C H 0.1228 0.0991 0.2433 0.054 Uiso 1 1 calc R U . . .
C11D C 0.3378(3) 0.1912(3) 0.3169(3) 0.0456(13) Uani 1 1 d . . . . .
H11D H 0.3522 0.2022 0.3622 0.055 Uiso 1 1 calc R U . . .
C12C C 0.1393(3) 0.1751(3) 0.2217(3) 0.0379(11) Uani 1 1 d . . . . .
H12C H 0.1189 0.1479 0.1754 0.046 Uiso 1 1 calc R U . . .
C12D C 0.3410(3) 0.2394(3) 0.2979(3) 0.0366(10) Uani 1 1 d . . . . .
H12D H 0.3583 0.2838 0.3308 0.044 Uiso 1 1 calc R U . . .
C13D C 0.3081(3) 0.2131(3) 0.0634(2) 0.0383(11) Uani 1 1 d . . . . .
H13E H 0.2950 0.2456 0.0496 0.046 Uiso 1 1 calc R U . . .
H13F H 0.2926 0.1712 0.0231 0.046 Uiso 1 1 calc R U . . .
C13C C 0.1905(4) 0.4261(3) 0.2924(3) 0.0476(14) Uani 1 1 d . . . . .
H13G H 0.2077 0.4486 0.2687 0.057 Uiso 1 1 calc R U . . .
H13H H 0.2053 0.4599 0.3383 0.057 Uiso 1 1 calc R U . . .
C14D C 0.3929(3) 0.2381(3) 0.1025(3) 0.0358(10) Uani 1 1 d . . . . .
C14C C 0.1054(4) 0.3935(3) 0.2595(3) 0.0468(13) Uani 1 1 d . . . . .
C15D C 0.4402(3) 0.2188(3) 0.0727(3) 0.0447(13) Uani 1 1 d . . . . .
H15D H 0.4212 0.1887 0.0271 0.054 Uiso 1 1 calc R U . . .
C15C C 0.0590(4) 0.4273(3) 0.2767(4) 0.0608(18) Uani 1 1 d . . . . .
H15C H 0.0791 0.4711 0.3115 0.073 Uiso 1 1 calc R U . . .
C16D C 0.5174(3) 0.2456(3) 0.1128(3) 0.0464(13) Uani 1 1 d . . . . .
H16D H 0.5519 0.2333 0.0944 0.056 Uiso 1 1 calc R U . . .
C16C C -0.0192(4) 0.3940(4) 0.2403(4) 0.0609(18) Uani 1 1 d . . . . .
H16C H -0.0528 0.4163 0.2486 0.073 Uiso 1 1 calc R U . . .
C17D C 0.5441(3) 0.2898(3) 0.1790(3) 0.0423(12) Uani 1 1 d . . . . .
H17D H 0.5965 0.3086 0.2063 0.051 Uiso 1 1 calc R U . . .
C17C C -0.0466(4) 0.3306(3) 0.1937(3) 0.0484(13) Uani 1 1 d . . . . .
H17C H -0.0994 0.3076 0.1701 0.058 Uiso 1 1 calc R U . . .
C18D C 0.4910(3) 0.3058(2) 0.2046(2) 0.0329(10) Uani 1 1 d . . . . .
C18C C 0.0039(3) 0.2995(3) 0.1809(3) 0.0379(11) Uani 1 1 d . . . . .
C19D C 0.5863(3) 0.3949(3) 0.3142(3) 0.0425(12) Uani 1 1 d . . . . .
H19E H 0.6244 0.3742 0.3097 0.051 Uiso 1 1 calc R U . . .
H19F H 0.5909 0.4110 0.3603 0.051 Uiso 1 1 calc R U . . .
C19C C -0.0930(3) 0.1960(3) 0.0866(3) 0.0408(11) Uani 1 1 d . . . . .
H19G H -0.1300 0.1981 0.1070 0.049 Uiso 1 1 calc R U . . .
H19H H -0.0972 0.1495 0.0648 0.049 Uiso 1 1 calc R U . . .
C20C C -0.1127(3) 0.2194(3) 0.0343(3) 0.0383(11) Uani 1 1 d . . . . .
C20D C 0.6024(3) 0.4530(3) 0.3001(3) 0.0392(11) Uani 1 1 d . . . . .
C21D C 0.5606(3) 0.4933(3) 0.3079(3) 0.0426(12) Uani 1 1 d . . . . .
C21C C -0.1746(3) 0.2365(3) 0.0185(3) 0.0428(12) Uani 1 1 d . . . . .
C22C C -0.1931(4) 0.2548(3) -0.0310(3) 0.0516(14) Uani 1 1 d . . . . .
C22D C 0.5744(3) 0.5469(3) 0.2964(4) 0.0524(15) Uani 1 1 d . . . . .
C23D C 0.6310(4) 0.5622(3) 0.2772(4) 0.0582(17) Uani 1 1 d . . . . .
C23C C -0.1490(4) 0.2557(4) -0.0659(3) 0.0560(16) Uani 1 1 d . . . . .
C24D C 0.6735(3) 0.5237(3) 0.2690(3) 0.0517(15) Uani 1 1 d . . . . .
C24C C -0.0855(4) 0.2386(4) -0.0508(3) 0.0537(15) Uani 1 1 d . . . . .
C25D C 0.6585(3) 0.4694(3) 0.2795(3) 0.0441(13) Uani 1 1 d . . . . .
C25C C -0.0690(3) 0.2204(3) -0.0014(3) 0.0426(12) Uani 1 1 d . . . . .
N1D N 0.1596(3) 0.2895(2) 0.1108(2) 0.0388(9) Uani 1 1 d . . . . .
N1C N 0.3333(2) 0.3807(2) 0.2143(2) 0.0353(9) Uani 1 1 d . . . . .
N2D N 0.2673(2) 0.2028(2) 0.1037(2) 0.0359(9) Uani 1 1 d . . . . .
N2C N 0.2283(3) 0.3779(2) 0.2932(2) 0.0383(9) Uani 1 1 d . . . . .
N3D N 0.3202(2) 0.2262(2) 0.2336(2) 0.0325(8) Uani 1 1 d . . . . .
N3C N 0.1653(2) 0.2414(2) 0.24557(19) 0.0321(8) Uani 1 1 d . . . . .
N4D N 0.4170(2) 0.2805(2) 0.1667(2) 0.0315(8) Uani 1 1 d . . . . .
N4C N 0.0790(3) 0.3307(2) 0.2127(2) 0.0368(9) Uani 1 1 d . . . . .
N5D N 0.5116(2) 0.3457(2) 0.2702(2) 0.0361(9) Uani 1 1 d . . . . .
H5D H 0.4775 0.3413 0.2867 0.043 Uiso 1 1 calc R U . . .
N5C N -0.0179(3) 0.2347(2) 0.1379(2) 0.0401(10) Uani 1 1 d . . . . .
H5C H 0.0154 0.2153 0.1414 0.048 Uiso 1 1 calc R U . . .
F1D F 0.50528(19) 0.48069(17) 0.32857(19) 0.0531(9) Uani 1 1 d . . . . .
F1C F -0.22072(19) 0.2344(2) 0.04922(18) 0.0521(8) Uani 1 1 d . . . . .
F2C F -0.2545(2) 0.2715(2) -0.0447(2) 0.0670(11) Uani 1 1 d . . . . .
F2D F 0.5326(2) 0.58555(19) 0.3069(3) 0.0772(14) Uani 1 1 d . . . . .
F3D F 0.6454(3) 0.6146(2) 0.2672(3) 0.0791(14) Uani 1 1 d . . . . .
F3C F -0.1660(3) 0.2725(3) -0.1135(2) 0.0808(14) Uani 1 1 d . . . . .
F4D F 0.7294(2) 0.5385(2) 0.2493(2) 0.0695(12) Uani 1 1 d . . . . .
F4C F -0.0431(3) 0.2384(3) -0.0851(2) 0.0780(14) Uani 1 1 d . . . . .
F5C F -0.0096(2) 0.2012(2) 0.00979(18) 0.0552(9) Uani 1 1 d . . . . .
F5D F 0.70365(19) 0.43401(19) 0.2720(2) 0.0574(10) Uani 1 1 d . . . . .
Cu5 Cu 0.08240(4) 0.27697(3) -0.47405(3) 0.02781(13) Uani 1 1 d . . . . .
Cu6 Cu -0.07508(4) 0.25707(3) -0.45460(4) 0.03240(14) Uani 1 1 d . . . . .
C1E C 0.0103(3) 0.3281(3) -0.3166(3) 0.0412(12) Uani 1 1 d . . . . .
H1E H -0.0182 0.2876 -0.3210 0.049 Uiso 1 1 calc R U . . .
C2E C 0.0611(4) 0.3766(3) -0.2541(3) 0.0516(14) Uani 1 1 d . . . . .
H2E H 0.0686 0.3688 -0.2171 0.062 Uiso 1 1 calc R U . . .
C3E C 0.1005(4) 0.4367(3) -0.2469(3) 0.0552(16) Uani 1 1 d . . . . .
H3E H 0.1345 0.4716 -0.2046 0.066 Uiso 1 1 calc R U . . .
C4E C 0.0896(3) 0.4450(3) -0.3023(3) 0.0472(14) Uani 1 1 d . . . . .
H4E H 0.1156 0.4860 -0.2985 0.057 Uiso 1 1 calc R U . . .
C5E C 0.0399(3) 0.3927(2) -0.3645(3) 0.0379(11) Uani 1 1 d . . . . .
C6E C 0.0280(3) 0.3995(2) -0.4262(3) 0.0389(11) Uani 1 1 d . . . . .
H6E1 H -0.0252 0.3738 -0.4577 0.047 Uiso 1 1 calc R U . . .
H6E2 H 0.0375 0.4462 -0.4152 0.047 Uiso 1 1 calc R U . . .
C7E C 0.0538(3) 0.3731(3) -0.5248(3) 0.0391(11) Uani 1 1 d . . . . .
H7E1 H 0.0927 0.4081 -0.5237 0.047 Uiso 1 1 calc R U . . .
H7E2 H 0.0067 0.3826 -0.5340 0.047 Uiso 1 1 calc R U . . .
C8E C 0.0406(3) 0.3085(3) -0.5805(3) 0.0330(10) Uani 1 1 d . . . . .
C9E C 0.0251(3) 0.3031(3) -0.6430(3) 0.0425(12) Uani 1 1 d . . . . .
H9E H 0.0264 0.3406 -0.6497 0.051 Uiso 1 1 calc R U . . .
C10E C 0.0076(3) 0.2420(3) -0.6958(3) 0.0475(13) Uani 1 1 d . . . . .
H10E H -0.0037 0.2370 -0.7391 0.057 Uiso 1 1 calc R U . . .
C11E C 0.0069(3) 0.1890(3) -0.6840(3) 0.0424(12) Uani 1 1 d . . . . .
H11E H -0.0051 0.1468 -0.7190 0.051 Uiso 1 1 calc R U . . .
C12E C 0.0244(3) 0.1988(3) -0.6196(3) 0.0344(10) Uani 1 1 d . . . . .
H12E H 0.0247 0.1623 -0.6116 0.041 Uiso 1 1 calc R U . . .
C13E C 0.1582(3) 0.4217(2) -0.4180(3) 0.0367(11) Uani 1 1 d . . . . .
H13I H 0.1715 0.4305 -0.3717 0.044 Uiso 1 1 calc R U . . .
H13J H 0.1638 0.4640 -0.4191 0.044 Uiso 1 1 calc R U . . .
C14E C 0.2113(3) 0.3934(2) -0.4428(2) 0.0312(9) Uani 1 1 d . . . . .
C15E C 0.2713(3) 0.4313(2) -0.4473(3) 0.0355(10) Uani 1 1 d . . . . .
H15E H 0.2771 0.4751 -0.4395 0.043 Uiso 1 1 calc R U . . .
C16E C 0.3226(3) 0.4034(3) -0.4634(2) 0.0362(10) Uani 1 1 d . . . . .
H16E H 0.3649 0.4286 -0.4659 0.043 Uiso 1 1 calc R U . . .
C17E C 0.3126(3) 0.3395(2) -0.4758(2) 0.0333(10) Uani 1 1 d . . . . .
H17E H 0.3488 0.3207 -0.4846 0.040 Uiso 1 1 calc R U . . .
C18E C 0.2478(3) 0.3029(2) -0.4750(2) 0.0293(9) Uani 1 1 d . . . . .
C19E C 0.2830(3) 0.2048(2) -0.4941(3) 0.0366(10) Uani 1 1 d D . . . .
H19I H 0.3106 0.2137 -0.5202 0.044 Uiso 1 1 calc R U . C 1
H19J H 0.2569 0.1567 -0.5147 0.044 Uiso 1 1 calc R U . C 1
C20E C 0.3392(3) 0.2291(3) -0.4240(3) 0.0388(10) Uani 0.280(15) 1 d D U P D 1
C21E C 0.3243(12) 0.2293(19) -0.3724(10) 0.046(4) Uani 0.280(15) 1 d D U P D 1
C22E C 0.3835(13) 0.2529(13) -0.3106(9) 0.050(3) Uani 0.280(15) 1 d D U P D 1
C23E C 0.4567(12) 0.2813(15) -0.3009(10) 0.056(4) Uani 0.280(15) 1 d D U P D 1
C24E C 0.4739(11) 0.2813(16) -0.3523(11) 0.053(4) Uani 0.280(15) 1 d D U P D 1
C25E C 0.4152(10) 0.257(3) -0.4122(12) 0.047(4) Uani 0.280(15) 1 d D U P D 1
F1E F 0.2538(12) 0.2029(13) -0.3821(11) 0.047(4) Uani 0.280(15) 1 d D U P D 1
F2E F 0.3616(14) 0.2486(12) -0.2633(9) 0.068(5) Uani 0.280(15) 1 d D U P D 1
F3E F 0.5136(14) 0.3033(12) -0.2399(9) 0.090(7) Uani 0.280(15) 1 d D U P D 1
F4E F 0.5462(11) 0.3092(15) -0.3402(13) 0.082(7) Uani 0.280(15) 1 d D U P D 1
F5E F 0.4379(15) 0.2599(13) -0.4605(10) 0.048(5) Uani 0.280(15) 1 d D U P D 1
C20H C 0.3392(3) 0.2291(3) -0.4240(3) 0.0388(10) Uani 0.720(15) 1 d D U P D 2
C21H C 0.3100(6) 0.2177(6) -0.3798(5) 0.0377(18) Uani 0.720(15) 1 d . U P D 2
C22H C 0.3546(7) 0.2342(5) -0.3170(5) 0.0468(19) Uani 0.720(15) 1 d . U P D 2
C23H C 0.4331(7) 0.2655(5) -0.2948(5) 0.054(2) Uani 0.720(15) 1 d . U P D 2
C24H C 0.4621(6) 0.2786(6) -0.3355(6) 0.053(2) Uani 0.720(15) 1 d . U P D 2
C25H C 0.4156(6) 0.2603(10) -0.3995(6) 0.047(2) Uani 0.720(15) 1 d . U P D 2
F1H F 0.2350(5) 0.1902(5) -0.4004(4) 0.0385(16) Uani 0.720(15) 1 d . U P D 2
F2H F 0.3271(6) 0.2225(4) -0.2760(3) 0.0609(19) Uani 0.720(15) 1 d . U P D 2
F3H F 0.4780(6) 0.2818(4) -0.2341(4) 0.081(3) Uani 0.720(15) 1 d . U P D 2
F4H F 0.5356(5) 0.3085(5) -0.3155(6) 0.078(3) Uani 0.720(15) 1 d . U P D 2
F5H F 0.4445(6) 0.2741(5) -0.4390(6) 0.052(2) Uani 0.720(15) 1 d . U P D 2
N1E N -0.0009(2) 0.3349(2) -0.3714(2) 0.0349(9) Uani 1 1 d . . . . .
N2E N 0.0782(2) 0.37628(19) -0.4584(2) 0.0323(8) Uani 1 1 d . . . . .
N3E N 0.0408(2) 0.2572(2) -0.5683(2) 0.0295(8) Uani 1 1 d . . . . .
N4E N 0.1993(2) 0.33028(19) -0.45691(19) 0.0286(8) Uani 1 1 d . . . . .
N5E N 0.2275(2) 0.2364(2) -0.4956(2) 0.0318(8) Uani 1 1 d . . . . .
H5E H 0.1797 0.2125 -0.5100 0.038 Uiso 1 1 calc R U . . .
C1F C 0.1601(3) 0.2941(2) -0.3466(2) 0.0304(9) Uani 1 1 d . . . . .
H1F H 0.1882 0.3344 -0.3429 0.036 Uiso 1 1 calc R U . . .
C2F C 0.1817(3) 0.2827(3) -0.2923(2) 0.0354(10) Uani 1 1 d . . . . .
H2F H 0.2229 0.3150 -0.2523 0.043 Uiso 1 1 calc R U . . .
C3F C 0.1426(3) 0.2242(3) -0.2978(3) 0.0362(10) Uani 1 1 d . . . . .
H3F H 0.1564 0.2148 -0.2618 0.043 Uiso 1 1 calc R U . . .
C4F C 0.0822(3) 0.1788(2) -0.3569(2) 0.0318(9) Uani 1 1 d . . . . .
H4F H 0.0545 0.1378 -0.3619 0.038 Uiso 1 1 calc R U . . .
C5F C 0.0627(2) 0.1937(2) -0.4088(2) 0.0263(8) Uani 1 1 d . . . . .
C6F C -0.0033(3) 0.1456(2) -0.4736(2) 0.0290(9) Uani 1 1 d . . . . .
H6F1 H 0.0076 0.1499 -0.5099 0.035 Uiso 1 1 calc R U . . .
H6F2 H -0.0093 0.1002 -0.4806 0.035 Uiso 1 1 calc R U . . .
C7F C -0.1330(3) 0.1165(2) -0.5439(2) 0.0319(10) Uani 1 1 d . . . . .
H7F1 H -0.1830 0.1030 -0.5425 0.038 Uiso 1 1 calc R U . . .
H7F2 H -0.1229 0.0761 -0.5658 0.038 Uiso 1 1 calc R U . . .
C8F C -0.1353(3) 0.1523(2) -0.5841(2) 0.0304(9) Uani 1 1 d . . . . .
C9F C -0.1587(3) 0.1175(3) -0.6529(2) 0.0360(10) Uani 1 1 d . . . . .
H9F H -0.1680 0.0717 -0.6739 0.043 Uiso 1 1 calc R U . . .
C10F C -0.1678(3) 0.1508(3) -0.6894(3) 0.0433(12) Uani 1 1 d . . . . .
H10F H -0.1840 0.1282 -0.7359 0.052 Uiso 1 1 calc R U . . .
C11F C -0.1529(3) 0.2177(3) -0.6571(3) 0.0444(13) Uani 1 1 d . . . . .
H11F H -0.1590 0.2417 -0.6812 0.053 Uiso 1 1 calc R U . . .
C12F C -0.1292(3) 0.2490(3) -0.5893(3) 0.0392(11) Uani 1 1 d . . . . .
H12F H -0.1187 0.2950 -0.5674 0.047 Uiso 1 1 calc R U . . .
C13F C -0.1025(3) 0.1375(2) -0.4323(2) 0.0319(9) Uani 1 1 d . . . . .
H13K H -0.0605 0.1567 -0.3886 0.038 Uiso 1 1 calc R U . . .
H13L H -0.1204 0.0891 -0.4509 0.038 Uiso 1 1 calc R U . . .
C14F C -0.1659(3) 0.1612(2) -0.4242(2) 0.0309(9) Uani 1 1 d . . . . .
C15F C -0.2246(3) 0.1240(3) -0.4170(2) 0.0367(11) Uani 1 1 d . . . . .
H15F H -0.2283 0.0815 -0.4211 0.044 Uiso 1 1 calc R U . . .
C16F C -0.2775(3) 0.1517(3) -0.4033(3) 0.0443(13) Uani 1 1 d . . . . .
H16F H -0.3185 0.1278 -0.3984 0.053 Uiso 1 1 calc R U . . .
C17F C -0.2706(3) 0.2138(3) -0.3969(3) 0.0461(13) Uani 1 1 d . . . . .
H17F H -0.3054 0.2335 -0.3861 0.055 Uiso 1 1 calc R U . . .
C18F C -0.2109(3) 0.2474(3) -0.4068(3) 0.0432(12) Uani 1 1 d . . . . .
N5F N -0.2030(3) 0.3064(3) -0.4052(3) 0.0586(15) Uani 1 1 d D . . . .
H5F H -0.1734 0.3199 -0.4225 0.070 Uiso 1 1 calc R U . E 1
C19F C -0.2413(16) 0.3498(16) -0.3759(10) 0.079(4) Uani 0.462(6) 1 d D U P F 1
H19K H -0.2431 0.3813 -0.3939 0.094 Uiso 0.462(6) 1 calc R U P F 1
H19L H -0.2938 0.3229 -0.3879 0.094 Uiso 0.462(6) 1 calc R U P F 1
C20F C -0.2014(10) 0.3860(14) -0.3039(9) 0.086(4) Uani 0.462(6) 1 d D U P F 1
C21F C -0.2384(11) 0.3905(12) -0.2634(9) 0.102(4) Uani 0.462(6) 1 d D U P F 1
C22F C -0.1995(11) 0.4310(11) -0.1951(9) 0.108(4) Uani 0.462(6) 1 d D U P F 1
C23F C -0.1266(12) 0.4724(12) -0.1700(10) 0.122(5) Uani 0.462(6) 1 d D U P F 1
C24F C -0.0862(10) 0.4696(10) -0.2087(9) 0.107(4) Uani 0.462(6) 1 d D U P F 1
C25F C -0.1262(10) 0.4279(10) -0.2751(9) 0.098(4) Uani 0.462(6) 1 d D U P F 1
F1F F -0.3115(11) 0.3567(14) -0.2914(14) 0.129(7) Uani 0.462(6) 1 d D U P F 1
F2F F -0.2399(11) 0.4334(10) -0.1578(9) 0.150(6) Uani 0.462(6) 1 d D U P F 1
F3F F -0.0906(11) 0.5171(10) -0.1033(8) 0.182(8) Uani 0.462(6) 1 d D U P F 1
F4F F -0.0138(9) 0.5068(8) -0.1808(8) 0.150(7) Uani 0.462(6) 1 d D U P F 1
F5F F -0.0872(12) 0.4278(10) -0.3147(10) 0.115(6) Uani 0.462(6) 1 d D U P F 1
C19I C -0.2320(13) 0.3539(13) -0.3671(8) 0.072(3) Uani 0.538(6) 1 d D U P F 2
H19M H -0.2213 0.3926 -0.3750 0.086 Uiso 0.538(6) 1 calc R U P F 2
H19N H -0.2875 0.3330 -0.3848 0.086 Uiso 0.538(6) 1 calc R U P F 2
C20I C -0.2013(8) 0.3772(12) -0.2953(8) 0.086(4) Uani 0.538(6) 1 d D U P F 2
C21I C -0.2454(9) 0.3684(10) -0.2629(8) 0.099(4) Uani 0.538(6) 1 d D U P F 2
C22I C -0.2116(9) 0.3856(12) -0.1949(9) 0.116(4) Uani 0.538(6) 1 d D U P F 2
C23I C -0.1334(10) 0.4080(12) -0.1624(9) 0.123(4) Uani 0.538(6) 1 d D U P F 2
C24I C -0.0874(9) 0.4192(11) -0.1938(8) 0.112(4) Uani 0.538(6) 1 d D U P F 2
C25I C -0.1228(8) 0.4032(9) -0.2595(8) 0.097(4) Uani 0.538(6) 1 d D U P F 2
F1I F -0.3206(7) 0.3422(10) -0.2954(9) 0.103(4) Uani 0.538(6) 1 d D U P F 2
F2I F -0.2645(10) 0.3767(7) -0.1704(8) 0.166(6) Uani 0.538(6) 1 d D U P F 2
F3I F -0.0983(11) 0.4199(9) -0.0967(6) 0.232(10) Uani 0.538(6) 1 d D U P F 2
F4I F -0.0117(8) 0.4412(7) -0.1618(7) 0.140(5) Uani 0.538(6) 1 d D U P F 2
F5I F -0.0768(7) 0.4168(7) -0.2903(7) 0.086(4) Uani 0.538(6) 1 d D U P F 2
N1F N 0.1014(2) 0.25086(18) -0.40418(18) 0.0260(7) Uani 1 1 d . . . . .
N2F N -0.0752(2) 0.15636(18) -0.47586(18) 0.0282(7) Uani 1 1 d . . . . .
N3F N -0.1203(2) 0.2170(2) -0.5532(2) 0.0316(8) Uani 1 1 d . . . . .
N4F N -0.1597(2) 0.2205(2) -0.4208(2) 0.0353(9) Uani 1 1 d . . . . .
Sb1 Sb 0.66884(16) 0.12240(14) 0.11944(13) 0.0286(5) Uani 0.555(6) 1 d D U P G 1
F6A F 0.7449(5) 0.1154(5) 0.0908(5) 0.071(2) Uani 0.555(6) 1 d D U P G 1
F7A F 0.7348(6) 0.1908(4) 0.1991(4) 0.088(3) Uani 0.555(6) 1 d D U P G 1
F8A F 0.5885(5) 0.1235(5) 0.1433(5) 0.077(2) Uani 0.555(6) 1 d D U P G 1
F9A F 0.6013(6) 0.0500(4) 0.0350(4) 0.093(3) Uani 0.555(6) 1 d D U P G 1
F10A F 0.6478(11) 0.1774(7) 0.0832(8) 0.047(4) Uani 0.555(6) 1 d D U P G 1
F11A F 0.6814(9) 0.0598(6) 0.1493(7) 0.052(3) Uani 0.555(6) 1 d D U P G 1
Sb1' Sb 0.6690(3) 0.1262(2) 0.1225(2) 0.0518(12) Uani 0.445(6) 1 d D U P G 2
F6B F 0.7747(5) 0.1721(6) 0.1603(6) 0.084(3) Uani 0.445(6) 1 d D U P G 2
F7B F 0.6659(7) 0.1886(6) 0.1988(5) 0.080(3) Uani 0.445(6) 1 d D U P G 2
F8B F 0.5687(5) 0.0853(6) 0.0893(7) 0.086(3) Uani 0.445(6) 1 d D U P G 2
F9B F 0.6797(7) 0.0702(5) 0.0508(4) 0.072(3) Uani 0.445(6) 1 d D U P G 2
F10B F 0.6581(13) 0.1818(10) 0.0847(10) 0.045(4) Uani 0.445(6) 1 d D U P G 2
F11B F 0.6866(12) 0.0735(8) 0.1640(8) 0.059(4) Uani 0.445(6) 1 d D U P G 2
Sb2 Sb 0.40764(2) 0.07629(2) 0.45382(2) 0.03087(7) Uani 1 1 d . . . . .
F6C F 0.50520(17) 0.10214(19) 0.45815(17) 0.0486(8) Uani 1 1 d . . . . .
F7C F 0.37570(18) 0.0114(2) 0.36602(15) 0.0498(8) Uani 1 1 d . . . . .
F8C F 0.3096(2) 0.0508(2) 0.44907(19) 0.0584(10) Uani 1 1 d . . . . .
F9C F 0.4408(2) 0.14020(17) 0.54138(15) 0.0458(7) Uani 1 1 d . . . . .
F10C F 0.3867(3) 0.1356(2) 0.4232(2) 0.0612(10) Uani 1 1 d . . . . .
F11C F 0.4264(2) 0.01505(17) 0.48217(16) 0.0445(7) Uani 1 1 d . . . . .
Sb3 Sb 0.05803(2) 0.02214(2) 0.39006(2) 0.02619(6) Uani 1 1 d D . . . .
F6D F -0.00537(17) -0.05983(14) 0.31686(14) 0.0380(6) Uani 1 1 d D . . . .
F7D F -0.02245(16) 0.05277(15) 0.37679(14) 0.0349(6) Uani 1 1 d D . . . .
F8D F 0.11755(18) 0.10439(15) 0.46493(15) 0.0458(7) Uani 1 1 d D . . . .
F9D F 0.13760(18) -0.00843(19) 0.4035(2) 0.0504(8) Uani 1 1 d D . . . .
F10D F 0.09057(18) 0.05289(17) 0.33723(16) 0.0434(7) Uani 1 1 d D . . . .
F11D F 0.02667(17) -0.00826(15) 0.44371(14) 0.0366(6) Uani 1 1 d D . . . .
Sb4 Sb -0.0037(8) -0.0025(8) -0.0024(6) 0.0285(6) Uani 0.5 1 d D U P H -1
F6E F 0.0061(12) -0.0841(8) -0.0429(10) 0.045(3) Uani 0.5 1 d D U P H -1
F7E F 0.0511(6) 0.0314(6) -0.0413(5) 0.050(2) Uani 0.5 1 d D U P H -1
F8E F -0.0160(12) 0.0789(8) 0.0348(9) 0.040(3) Uani 0.5 1 d D U P H -1
F9E F -0.0772(7) -0.0380(8) 0.0210(7) 0.086(4) Uani 0.5 1 d D U P H -1
F10E F -0.0923(5) -0.0345(7) -0.0780(6) 0.055(2) Uani 0.5 1 d D U P H -1
F11E F 0.0705(7) 0.0197(7) 0.0768(6) 0.085(4) Uani 0.5 1 d D U P H -1
Sb5 Sb 0.18202(5) 0.56414(3) 0.48937(4) 0.0511(2) Uani 0.741(2) 1 d D U P I 1
F6F F 0.1251(3) 0.5703(3) 0.4156(3) 0.0669(13) Uani 0.741(2) 1 d D U P I 1
F7F F 0.2005(4) 0.6521(2) 0.5396(4) 0.099(2) Uani 0.741(2) 1 d D U P I 1
F8F F 0.2408(4) 0.5630(3) 0.5656(3) 0.0808(16) Uani 0.741(2) 1 d D U P I 1
F9F F 0.1617(5) 0.4755(2) 0.4383(3) 0.0805(18) Uani 0.741(2) 1 d D U P I 1
F10F F 0.0963(3) 0.5411(4) 0.5059(3) 0.0854(19) Uani 0.741(2) 1 d D U P I 1
F11F F 0.2665(4) 0.5838(5) 0.4719(5) 0.102(2) Uani 0.741(2) 1 d D U P I 1
Sb5' Sb 0.2298(4) 0.5794(2) 0.5001(3) 0.0711(14) Uani 0.121(2) 1 d D U P J 2
F6G F 0.1456(13) 0.5988(16) 0.4619(17) 0.077(5) Uani 0.121(2) 1 d D U P J 2
F7G F 0.2970(16) 0.6611(10) 0.5276(18) 0.097(5) Uani 0.121(2) 1 d D U P J 2
F8G F 0.3100(14) 0.5582(18) 0.5368(18) 0.106(6) Uani 0.121(2) 1 d D U P J 2
F9G F 0.1645(16) 0.4963(10) 0.4768(17) 0.084(5) Uani 0.121(2) 1 d D U P J 2
F10G F 0.207(2) 0.6080(17) 0.5752(12) 0.089(5) Uani 0.121(2) 1 d D U P J 2
F11G F 0.233(2) 0.5458(18) 0.4183(11) 0.100(6) Uani 0.121(2) 1 d D U P J 2
Sb5J Sb 0.1905(3) 0.5884(2) 0.5352(3) 0.0783(15) Uani 0.1380(19) 1 d D U P K 3
F6J F 0.1544(17) 0.6250(14) 0.4817(13) 0.082(5) Uani 0.1380(19) 1 d D U P K 3
F7J F 0.2469(17) 0.6746(9) 0.6058(12) 0.101(6) Uani 0.1380(19) 1 d D U P K 3
F8J F 0.2337(18) 0.5600(15) 0.5959(14) 0.099(6) Uani 0.1380(19) 1 d D U P K 3
F9J F 0.1313(16) 0.5047(8) 0.4721(12) 0.083(5) Uani 0.1380(19) 1 d D U P K 3
F10J F 0.1113(14) 0.5928(16) 0.5624(16) 0.099(6) Uani 0.1380(19) 1 d D U P K 3
F11J F 0.2729(14) 0.5877(18) 0.5134(17) 0.097(5) Uani 0.1380(19) 1 d D U P K 3
Sb6 Sb 0.3126(2) 0.3102(2) 0.91914(18) 0.0665(7) Uani 0.367(7) 1 d D U P L 1
F6H F 0.3182(10) 0.3715(9) 0.9949(7) 0.129(8) Uani 0.367(7) 1 d D U P L 1
F7H F 0.3084(11) 0.2452(8) 0.9475(8) 0.113(5) Uani 0.367(7) 1 d D U P L 1
F8H F 0.3105(16) 0.2455(12) 0.8396(9) 0.135(8) Uani 0.367(7) 1 d D U P L 1
F9H F 0.3109(11) 0.3619(10) 0.8772(10) 0.148(7) Uani 0.367(7) 1 d D U P L 1
F10H F 0.2073(6) 0.2765(10) 0.8817(9) 0.118(7) Uani 0.367(7) 1 d D U P L 1
F11H F 0.4165(5) 0.3323(8) 0.9501(7) 0.095(5) Uani 0.367(7) 1 d D U P L 1
Sb6' Sb 0.31059(9) 0.28599(18) 0.91962(9) 0.0699(6) Uani 0.633(7) 1 d D U P L 2
F6I F 0.3120(5) 0.3375(4) 1.0036(4) 0.073(2) Uani 0.633(7) 1 d D U P L 2
F7I F 0.2483(5) 0.2121(4) 0.9165(3) 0.075(2) Uani 0.633(7) 1 d D U P L 2
F8I F 0.3056(11) 0.2300(8) 0.8377(6) 0.147(6) Uani 0.633(7) 1 d D U P L 2
F9I F 0.3703(7) 0.3616(6) 0.9256(6) 0.159(5) Uani 0.633(7) 1 d D U P L 2
F10I F 0.2230(5) 0.3014(6) 0.8827(6) 0.115(4) Uani 0.633(7) 1 d D U P L 2
F11I F 0.3946(5) 0.2738(6) 0.9641(4) 0.112(4) Uani 0.633(7) 1 d D U P L 2
Sb7 Sb 0.51789(4) 0.40925(4) 0.47313(3) 0.04612(17) Uani 0.5 1 d D U P M -1
F6K F 0.5518(5) 0.3447(4) 0.4304(4) 0.0666(19) Uani 0.5 1 d D U P M -1
F7K F 0.5988(4) 0.4751(4) 0.4830(4) 0.0631(19) Uani 0.5 1 d D U P M -1
F8K F 0.4830(7) 0.4743(5) 0.5131(6) 0.118(4) Uani 0.5 1 d D U P M -1
F9K F 0.4326(5) 0.3448(4) 0.4586(4) 0.080(3) Uani 0.5 1 d D U P M -1
F10K F 0.4624(3) 0.3962(3) 0.3883(3) 0.0427(13) Uani 0.5 1 d D U P M -1
F11K F 0.5686(7) 0.4129(6) 0.5532(4) 0.120(4) Uani 0.5 1 d D U P M -1
C1S C 0.1272(7) 0.6074(5) 0.6568(5) 0.095(3) Uani 1 1 d . . . . .
H1S1 H 0.1401 0.5684 0.6382 0.142 Uiso 1 1 calc R U . . .
H1S2 H 0.1264 0.6298 0.6295 0.142 Uiso 1 1 calc R U . . .
H1S3 H 0.0773 0.5940 0.6575 0.142 Uiso 1 1 calc R U . . .
C2S C 0.1831(7) 0.6520(4) 0.7237(5) 0.089(3) Uani 1 1 d . . . . .
H2S1 H 0.2332 0.6672 0.7231 0.106 Uiso 1 1 calc R U . . .
H2S2 H 0.1696 0.6910 0.7431 0.106 Uiso 1 1 calc R U . . .
O1S O 0.1857(3) 0.6184(2) 0.7629(3) 0.0660(13) Uani 1 1 d . . . . .
C3S C 0.2425(4) 0.6576(4) 0.8261(4) 0.073(2) Uani 1 1 d . . . . .
H3S1 H 0.2364 0.7004 0.8467 0.087 Uiso 1 1 calc R U . . .
H3S2 H 0.2924 0.6660 0.8237 0.087 Uiso 1 1 calc R U . . .
C4S C 0.2373(6) 0.6221(5) 0.8672(6) 0.096(3) Uani 1 1 d . . . . .
H4S1 H 0.1881 0.6146 0.8699 0.144 Uiso 1 1 calc R U . . .
H4S2 H 0.2773 0.6490 0.9116 0.144 Uiso 1 1 calc R U . . .
H4S3 H 0.2433 0.5797 0.8464 0.144 Uiso 1 1 calc R U . . .
C5S C 0.4358(7) 0.5938(7) 0.9098(6) 0.085(4) Uani 0.748(8) 1 d D U P N 1
H5S1 H 0.3862 0.5610 0.8773 0.127 Uiso 0.748(8) 1 calc R U P N 1
H5S2 H 0.4363 0.6378 0.9170 0.127 Uiso 0.748(8) 1 calc R U P N 1
H5S3 H 0.4464 0.5919 0.9515 0.127 Uiso 0.748(8) 1 calc R U P N 1
C6S C 0.4918(5) 0.5803(5) 0.8862(5) 0.061(2) Uani 0.748(8) 1 d D U P N 1
H6S1 H 0.5424 0.6082 0.9219 0.073 Uiso 0.748(8) 1 calc R U P N 1
H6S2 H 0.4874 0.5911 0.8494 0.073 Uiso 0.748(8) 1 calc R U P N 1
O2S O 0.4825(4) 0.5089(4) 0.8626(4) 0.074(2) Uani 0.748(8) 1 d D U P N 1
C7S C 0.5012(9) 0.4935(7) 0.9121(7) 0.103(4) Uani 0.748(8) 1 d D U P N 1
H7S1 H 0.4615 0.4924 0.9295 0.123 Uiso 0.748(8) 1 calc R U P N 1
H7S2 H 0.5490 0.5276 0.9483 0.123 Uiso 0.748(8) 1 calc R U P N 1
C8S C 0.5103(10) 0.4275(6) 0.8887(8) 0.109(5) Uani 0.748(8) 1 d D U P N 1
H8S1 H 0.4681 0.3959 0.8466 0.164 Uiso 0.748(8) 1 calc R U P N 1
H8S2 H 0.5108 0.4120 0.9214 0.164 Uiso 0.748(8) 1 calc R U P N 1
H8S3 H 0.5577 0.4317 0.8829 0.164 Uiso 0.748(8) 1 calc R U P N 1

loop_
_atom_site_aniso_label
_atom_site_aniso_U_11
_atom_site_aniso_U_22
_atom_site_aniso_U_33
_atom_site_aniso_U_23
_atom_site_aniso_U_13
_atom_site_aniso_U_12
Cu1 0.0327(3) 0.0411(4) 0.0270(3) 0.0222(3) 0.0135(3) 0.0149(3)
Cu2 0.0323(3) 0.0475(4) 0.0290(3) 0.0225(3) 0.0162(3) 0.0188(3)
C1B 0.039(3) 0.044(3) 0.037(3) 0.021(2) 0.007(2) 0.018(2)
C1A 0.040(3) 0.067(4) 0.032(3) 0.013(3) 0.010(2) 0.030(3)
C2B 0.038(3) 0.044(3) 0.064(4) 0.028(3) 0.002(3) 0.011(2)
C2A 0.080(5) 0.082(5) 0.054(4) 0.007(4) 0.010(4) 0.060(5)
C3B 0.037(3) 0.056(4) 0.078(4) 0.050(4) 0.013(3) 0.015(3)
C3A 0.092(6) 0.099(7) 0.038(3) -0.013(4) 0.005(4) 0.061(6)
C4B 0.029(2) 0.063(4) 0.050(3) 0.043(3) 0.011(2) 0.016(2)
C4A 0.069(4) 0.118(7) 0.026(3) 0.015(3) 0.017(3) 0.068(5)
C5B 0.025(2) 0.051(3) 0.033(2) 0.028(2) 0.0166(18) 0.020(2)
C5A 0.040(3) 0.090(5) 0.030(2) 0.025(3) 0.021(2) 0.037(3)
C6B 0.025(2) 0.048(3) 0.030(2) 0.023(2) 0.0169(18) 0.019(2)
C6A 0.038(3) 0.108(6) 0.039(3) 0.048(3) 0.023(2) 0.037(3)
C7A 0.041(3) 0.065(4) 0.043(3) 0.041(3) 0.017(2) 0.014(3)
C7B 0.025(2) 0.050(3) 0.030(2) 0.017(2) 0.0092(18) 0.016(2)
C8A 0.036(3) 0.061(3) 0.058(3) 0.045(3) 0.032(2) 0.027(2)
C8B 0.025(2) 0.047(3) 0.043(3) 0.021(2) 0.017(2) 0.014(2)
C9A 0.052(3) 0.069(4) 0.085(5) 0.062(4) 0.045(3) 0.034(3)
C9B 0.034(3) 0.052(3) 0.059(4) 0.024(3) 0.020(3) 0.013(2)
C10A 0.059(4) 0.055(4) 0.108(6) 0.055(4) 0.052(4) 0.028(3)
C10B 0.048(3) 0.047(3) 0.089(5) 0.030(3) 0.036(4) 0.019(3)
C11B 0.047(3) 0.062(4) 0.095(5) 0.051(4) 0.044(4) 0.028(3)
C11A 0.049(3) 0.045(3) 0.072(4) 0.029(3) 0.035(3) 0.022(3)
C12A 0.039(3) 0.048(3) 0.052(3) 0.032(3) 0.028(2) 0.022(2)
C12B 0.042(3) 0.065(4) 0.066(4) 0.045(3) 0.038(3) 0.031(3)
C13B 0.026(2) 0.054(3) 0.031(2) 0.028(2) 0.0161(18) 0.020(2)
C13A 0.034(3) 0.065(3) 0.026(2) 0.023(2) 0.015(2) 0.023(2)
C14B 0.029(2) 0.036(2) 0.026(2) 0.0191(18) 0.0137(18) 0.0159(18)
C14A 0.035(2) 0.045(3) 0.028(2) 0.022(2) 0.0139(19) 0.020(2)
C15B 0.032(2) 0.034(2) 0.025(2) 0.0162(18) 0.0110(18) 0.0144(19)
C15A 0.039(3) 0.051(3) 0.028(2) 0.022(2) 0.011(2) 0.023(2)
C16B 0.029(2) 0.029(2) 0.030(2) 0.0157(18) 0.0104(18) 0.0143(18)
C16A 0.036(3) 0.044(3) 0.026(2) 0.014(2) 0.0057(19) 0.020(2)
C17B 0.0197(19) 0.033(2) 0.033(2) 0.0177(18) 0.0105(17) 0.0129(17)
C17A 0.029(2) 0.036(2) 0.032(2) 0.0125(19) 0.0115(19) 0.0139(19)
C18B 0.026(2) 0.0246(19) 0.027(2) 0.0136(16) 0.0104(17) 0.0085(16)
C18A 0.032(2) 0.031(2) 0.027(2) 0.0157(18) 0.0121(18) 0.0134(18)
C19B 0.041(3) 0.056(3) 0.039(3) 0.031(2) 0.027(2) 0.028(2)
C20B 0.038(3) 0.044(3) 0.030(2) 0.020(2) 0.020(2) 0.022(2)
C19A 0.035(3) 0.054(3) 0.031(2) 0.012(2) 0.018(2) 0.012(2)
C20A 0.033(3) 0.065(4) 0.026(3) 0.016(2) 0.015(2) 0.009(3)
C21A 0.042(4) 0.071(4) 0.034(3) 0.024(3) 0.018(3) 0.009(3)
C22A 0.062(4) 0.077(4) 0.038(3) 0.029(3) 0.019(3) -0.002(4)
C23A 0.053(4) 0.086(5) 0.044(3) 0.020(3) 0.021(3) -0.011(4)
C24A 0.040(3) 0.083(4) 0.041(3) 0.011(3) 0.024(3) 0.004(3)
C25A 0.034(3) 0.072(4) 0.031(3) 0.011(3) 0.022(2) 0.015(3)
F1A 0.060(4) 0.080(3) 0.051(3) 0.045(2) 0.020(3) 0.021(3)
F2A 0.103(5) 0.090(4) 0.084(4) 0.061(4) 0.023(4) -0.005(4)
F3A 0.074(4) 0.110(5) 0.076(4) 0.028(4) 0.029(3) -0.031(4)
F4A 0.033(2) 0.109(5) 0.056(3) -0.003(3) 0.018(2) -0.003(3)
F5A 0.035(2) 0.078(4) 0.046(3) 0.008(3) 0.0162(19) 0.022(3)
C20G 0.036(5) 0.069(5) 0.029(5) 0.016(5) 0.022(5) 0.012(5)
C21G 0.042(5) 0.074(5) 0.030(4) 0.023(4) 0.025(4) 0.006(5)
C22G 0.050(5) 0.080(5) 0.041(5) 0.022(5) 0.019(5) 0.001(5)
C23G 0.046(5) 0.083(6) 0.042(5) 0.014(5) 0.022(5) 0.002(5)
C24G 0.038(5) 0.080(6) 0.039(5) 0.010(5) 0.025(5) 0.007(5)
C25G 0.034(5) 0.074(6) 0.034(5) 0.011(5) 0.023(5) 0.011(5)
F1G 0.057(10) 0.074(9) 0.041(7) 0.034(7) 0.019(9) 0.008(9)
F2G 0.084(9) 0.090(9) 0.063(8) 0.036(8) 0.021(8) -0.008(9)
F3G 0.068(9) 0.096(10) 0.062(8) 0.020(8) 0.028(8) -0.010(9)
F4G 0.043(9) 0.099(12) 0.066(10) -0.005(10) 0.028(8) 0.004(10)
F5G 0.033(9) 0.071(13) 0.058(11) 0.012(9) 0.026(8) 0.005(9)
C21B 0.037(3) 0.038(3) 0.035(2) 0.016(2) 0.017(2) 0.017(2)
C22B 0.049(3) 0.049(3) 0.025(2) 0.015(2) 0.013(2) 0.030(3)
C23B 0.062(3) 0.045(3) 0.032(2) 0.024(2) 0.024(2) 0.029(3)
C24B 0.047(3) 0.045(3) 0.038(3) 0.020(2) 0.025(2) 0.017(2)
C25B 0.038(3) 0.049(3) 0.026(2) 0.019(2) 0.015(2) 0.019(2)
N1B 0.0287(19) 0.044(2) 0.0305(19) 0.0227(17) 0.0132(16) 0.0186(17)
N1A 0.029(2) 0.061(3) 0.030(2) 0.018(2) 0.0159(17) 0.026(2)
N2B 0.0250(18) 0.043(2) 0.0302(18) 0.0211(17) 0.0145(15) 0.0181(16)
N2A 0.033(2) 0.058(3) 0.031(2) 0.028(2) 0.0161(17) 0.020(2)
N3A 0.030(2) 0.044(2) 0.043(2) 0.031(2) 0.0210(18) 0.0187(17)
N3B 0.028(2) 0.049(2) 0.043(2) 0.026(2) 0.0190(18) 0.0193(18)
N4B 0.0232(17) 0.037(2) 0.0285(18) 0.0182(16) 0.0119(15) 0.0156(15)
N4A 0.0286(19) 0.042(2) 0.0276(18) 0.0221(17) 0.0117(15) 0.0173(17)
N5B 0.0285(19) 0.041(2) 0.0282(18) 0.0205(17) 0.0136(16) 0.0178(17)
N5A 0.0269(19) 0.052(3) 0.0291(19) 0.0198(18) 0.0136(16) 0.0143(18)
F1B 0.0364(16) 0.0525(19) 0.0427(16) 0.0186(15) 0.0120(13) 0.0155(14)
F2B 0.059(2) 0.074(2) 0.0310(15) 0.0228(16) 0.0084(15) 0.0385(19)
F3B 0.090(3) 0.069(2) 0.0503(19) 0.0458(19) 0.042(2) 0.045(2)
F4B 0.058(2) 0.059(2) 0.0456(18) 0.0238(16) 0.0284(17) 0.0056(17)
F5B 0.0354(16) 0.070(2) 0.0316(14) 0.0251(15) 0.0102(13) 0.0130(15)
Cu3 0.0373(4) 0.0350(4) 0.0268(3) 0.0131(3) 0.0132(3) 0.0120(3)
Cu4 0.0348(4) 0.0249(3) 0.0271(3) 0.0092(3) 0.0107(3) 0.0063(3)
C1C 0.048(3) 0.042(3) 0.054(3) 0.028(3) 0.029(3) 0.016(2)
C1D 0.056(4) 0.074(4) 0.055(3) 0.044(3) 0.032(3) 0.035(3)
C2C 0.060(4) 0.063(4) 0.099(6) 0.060(4) 0.049(4) 0.030(3)
C2D 0.075(5) 0.105(7) 0.084(5) 0.071(5) 0.045(5) 0.051(5)
C3C 0.059(4) 0.046(4) 0.125(7) 0.052(4) 0.055(5) 0.026(3)
C3D 0.066(5) 0.166(10) 0.064(5) 0.083(6) 0.039(4) 0.063(6)
C4D 0.040(3) 0.105(6) 0.034(3) 0.030(3) 0.017(2) 0.031(3)
C4C 0.046(3) 0.031(3) 0.099(5) 0.024(3) 0.042(4) 0.015(2)
C5D 0.025(2) 0.063(4) 0.027(2) 0.014(2) 0.0095(18) 0.010(2)
C5C 0.037(3) 0.028(2) 0.049(3) 0.013(2) 0.021(2) 0.008(2)
C6D 0.030(2) 0.047(3) 0.023(2) -0.001(2) 0.0083(19) 0.002(2)
C6C 0.039(3) 0.032(3) 0.037(3) 0.002(2) 0.012(2) 0.001(2)
C7D 0.044(3) 0.028(2) 0.041(3) 0.004(2) 0.019(2) 0.008(2)
C7C 0.054(3) 0.040(3) 0.028(2) 0.005(2) 0.016(2) 0.003(2)
C8D 0.027(2) 0.030(2) 0.049(3) 0.018(2) 0.018(2) 0.0109(18)
C8C 0.026(2) 0.043(3) 0.030(2) 0.014(2) 0.0101(18) 0.0046(19)
C9D 0.039(3) 0.030(3) 0.071(4) 0.024(3) 0.024(3) 0.012(2)
C9C 0.037(3) 0.071(4) 0.033(3) 0.027(3) 0.013(2) 0.010(3)
C10D 0.045(3) 0.046(3) 0.080(4) 0.044(3) 0.029(3) 0.020(3)
C10C 0.034(3) 0.071(4) 0.061(4) 0.046(3) 0.021(3) 0.015(3)
C11C 0.034(3) 0.042(3) 0.066(4) 0.031(3) 0.023(3) 0.013(2)
C11D 0.036(3) 0.057(3) 0.053(3) 0.036(3) 0.015(2) 0.018(2)
C12C 0.032(2) 0.037(3) 0.041(3) 0.017(2) 0.014(2) 0.008(2)
C12D 0.028(2) 0.039(3) 0.037(2) 0.018(2) 0.009(2) 0.009(2)
C13D 0.030(2) 0.043(3) 0.026(2) 0.005(2) 0.0092(19) 0.008(2)
C13C 0.052(3) 0.030(3) 0.058(3) 0.011(2) 0.033(3) 0.013(2)
C14D 0.031(2) 0.036(2) 0.034(2) 0.013(2) 0.012(2) 0.009(2)
C14C 0.053(3) 0.040(3) 0.054(3) 0.021(3) 0.032(3) 0.018(3)
C15D 0.041(3) 0.047(3) 0.036(3) 0.010(2) 0.019(2) 0.010(2)
C15C 0.056(4) 0.044(3) 0.077(5) 0.014(3) 0.039(4) 0.020(3)
C16D 0.041(3) 0.054(3) 0.043(3) 0.017(3) 0.023(2) 0.017(3)
C16C 0.052(4) 0.060(4) 0.072(4) 0.021(3) 0.035(3) 0.026(3)
C17D 0.033(3) 0.041(3) 0.044(3) 0.016(2) 0.012(2) 0.009(2)
C17C 0.044(3) 0.054(3) 0.052(3) 0.024(3) 0.026(3) 0.018(3)
C18D 0.033(2) 0.031(2) 0.032(2) 0.0149(19) 0.0120(19) 0.0081(19)
C18C 0.038(3) 0.045(3) 0.035(2) 0.020(2) 0.018(2) 0.016(2)
C19D 0.032(3) 0.043(3) 0.034(2) 0.011(2) 0.003(2) 0.005(2)
C19C 0.035(3) 0.043(3) 0.039(3) 0.018(2) 0.013(2) 0.011(2)
C20C 0.034(3) 0.042(3) 0.035(2) 0.016(2) 0.012(2) 0.012(2)
C20D 0.027(2) 0.032(2) 0.034(2) 0.002(2) 0.0045(19) 0.0035(19)
C21D 0.032(3) 0.033(3) 0.042(3) 0.001(2) 0.015(2) 0.004(2)
C21C 0.038(3) 0.046(3) 0.040(3) 0.016(2) 0.017(2) 0.014(2)
C22C 0.040(3) 0.058(4) 0.045(3) 0.019(3) 0.006(2) 0.020(3)
C22D 0.039(3) 0.030(3) 0.066(4) 0.009(3) 0.013(3) 0.009(2)
C23D 0.047(3) 0.038(3) 0.067(4) 0.018(3) 0.012(3) -0.001(3)
C23C 0.054(4) 0.071(4) 0.038(3) 0.027(3) 0.010(3) 0.022(3)
C24D 0.035(3) 0.044(3) 0.052(3) 0.009(3) 0.018(3) -0.006(2)
C24C 0.048(3) 0.074(4) 0.036(3) 0.021(3) 0.019(3) 0.019(3)
C25D 0.030(3) 0.038(3) 0.040(3) 0.004(2) 0.007(2) 0.005(2)
C25C 0.038(3) 0.050(3) 0.038(3) 0.017(2) 0.014(2) 0.021(2)
N1D 0.036(2) 0.054(3) 0.032(2) 0.022(2) 0.0161(18) 0.018(2)
N1C 0.032(2) 0.029(2) 0.045(2) 0.0176(18) 0.0161(18) 0.0094(16)
N2D 0.032(2) 0.036(2) 0.0289(19) 0.0078(17) 0.0118(17) 0.0069(17)
N2C 0.041(2) 0.029(2) 0.038(2) 0.0099(17) 0.0223(19) 0.0047(18)
N3D 0.0278(19) 0.030(2) 0.036(2) 0.0144(16) 0.0117(16) 0.0080(15)
N3C 0.0313(19) 0.035(2) 0.0272(18) 0.0139(16) 0.0122(15) 0.0075(16)
N4D 0.030(2) 0.0294(19) 0.0294(19) 0.0106(16) 0.0095(16) 0.0086(16)
N4C 0.038(2) 0.039(2) 0.038(2) 0.0157(19) 0.0214(19) 0.0165(19)
N5D 0.033(2) 0.033(2) 0.031(2) 0.0099(17) 0.0088(17) 0.0047(17)
N5C 0.038(2) 0.045(2) 0.036(2) 0.0172(19) 0.0110(19) 0.019(2)
F1D 0.0425(18) 0.0398(17) 0.061(2) 0.0074(16) 0.0261(16) 0.0089(14)
F1C 0.0400(17) 0.066(2) 0.056(2) 0.0262(18) 0.0247(16) 0.0254(16)
F2C 0.050(2) 0.084(3) 0.066(2) 0.036(2) 0.0130(19) 0.035(2)
F2D 0.061(2) 0.0337(19) 0.121(4) 0.022(2) 0.034(3) 0.0182(18)
F3D 0.067(3) 0.046(2) 0.108(4) 0.039(2) 0.026(3) -0.0005(19)
F3C 0.074(3) 0.121(4) 0.053(2) 0.055(3) 0.015(2) 0.035(3)
F4D 0.051(2) 0.064(3) 0.072(3) 0.019(2) 0.032(2) -0.0043(19)
F4C 0.069(3) 0.134(5) 0.047(2) 0.047(3) 0.034(2) 0.041(3)
F5C 0.0426(18) 0.079(3) 0.0465(18) 0.0257(18) 0.0211(15) 0.0299(18)
F5D 0.0359(17) 0.049(2) 0.069(2) 0.0121(18) 0.0210(17) 0.0126(15)
Cu5 0.0303(3) 0.0245(3) 0.0295(3) 0.0145(3) 0.0113(3) 0.0088(3)
Cu6 0.0335(3) 0.0260(3) 0.0342(3) 0.0120(3) 0.0128(3) 0.0094(3)
C1E 0.045(3) 0.036(3) 0.039(3) 0.012(2) 0.021(2) 0.011(2)
C2E 0.057(3) 0.047(3) 0.036(3) 0.008(2) 0.020(3) 0.010(3)
C3E 0.047(3) 0.045(3) 0.044(3) -0.001(3) 0.018(3) 0.002(3)
C4E 0.042(3) 0.030(3) 0.058(3) 0.008(2) 0.025(3) 0.007(2)
C5E 0.036(2) 0.026(2) 0.052(3) 0.013(2) 0.024(2) 0.0143(19)
C6E 0.035(3) 0.028(2) 0.055(3) 0.018(2) 0.019(2) 0.014(2)
C7E 0.044(3) 0.032(2) 0.047(3) 0.027(2) 0.016(2) 0.013(2)
C8E 0.027(2) 0.042(3) 0.041(3) 0.028(2) 0.0163(19) 0.0122(19)
C9E 0.034(3) 0.054(3) 0.056(3) 0.040(3) 0.020(2) 0.016(2)
C10E 0.041(3) 0.068(4) 0.042(3) 0.032(3) 0.021(2) 0.015(3)
C11E 0.038(3) 0.052(3) 0.032(2) 0.016(2) 0.016(2) 0.011(2)
C12E 0.031(2) 0.037(2) 0.037(2) 0.018(2) 0.015(2) 0.0097(19)
C13E 0.034(3) 0.023(2) 0.044(3) 0.013(2) 0.013(2) 0.0037(19)
C14E 0.032(2) 0.026(2) 0.031(2) 0.0116(18) 0.0112(19) 0.0064(18)
C15E 0.037(3) 0.029(2) 0.037(2) 0.015(2) 0.013(2) 0.0069(19)
C16E 0.031(2) 0.038(3) 0.036(2) 0.020(2) 0.012(2) 0.002(2)
C17E 0.028(2) 0.035(2) 0.035(2) 0.015(2) 0.0134(19) 0.0090(19)
C18E 0.030(2) 0.032(2) 0.025(2) 0.0146(18) 0.0101(17) 0.0089(18)
C19E 0.038(3) 0.031(2) 0.045(3) 0.017(2) 0.022(2) 0.016(2)
C20E 0.040(2) 0.031(2) 0.048(2) 0.0149(18) 0.0192(19) 0.0204(18)
C21E 0.046(5) 0.038(5) 0.048(5) 0.015(4) 0.013(4) 0.023(4)
C22E 0.053(5) 0.041(4) 0.051(4) 0.017(4) 0.015(4) 0.026(4)
C23E 0.051(5) 0.043(5) 0.061(5) 0.017(5) 0.009(5) 0.025(4)
C24E 0.049(5) 0.037(4) 0.064(5) 0.020(5) 0.012(5) 0.023(4)
C25E 0.045(5) 0.033(5) 0.059(5) 0.017(5) 0.014(5) 0.020(4)
F1E 0.065(9) 0.045(8) 0.034(8) 0.019(6) 0.014(6) 0.033(7)
F2E 0.084(9) 0.062(8) 0.050(7) 0.024(6) 0.015(7) 0.035(7)
F3E 0.083(10) 0.067(10) 0.063(8) -0.003(8) -0.009(8) 0.034(8)
F4E 0.060(9) 0.061(8) 0.083(11) 0.017(9) -0.003(8) 0.024(7)
F5E 0.039(7) 0.028(8) 0.061(9) 0.006(7) 0.017(7) 0.013(6)
C20H 0.040(2) 0.031(2) 0.048(2) 0.0149(18) 0.0192(19) 0.0204(18)
C21H 0.042(4) 0.033(4) 0.043(3) 0.018(3) 0.017(3) 0.022(3)
C22H 0.053(4) 0.040(4) 0.047(3) 0.020(3) 0.016(3) 0.022(3)
C23H 0.054(4) 0.038(3) 0.058(4) 0.020(3) 0.007(3) 0.024(3)
C24H 0.045(3) 0.037(3) 0.068(4) 0.023(4) 0.010(3) 0.019(3)
C25H 0.044(3) 0.030(3) 0.065(4) 0.020(4) 0.018(3) 0.018(3)
F1H 0.043(3) 0.044(4) 0.041(4) 0.025(3) 0.022(3) 0.020(3)
F2H 0.081(5) 0.068(5) 0.043(3) 0.031(3) 0.023(3) 0.038(4)
F3H 0.075(5) 0.066(4) 0.064(4) 0.021(3) -0.011(4) 0.028(4)
F4H 0.040(3) 0.056(3) 0.112(7) 0.039(5) 0.000(4) 0.016(3)
F5H 0.035(3) 0.038(5) 0.088(6) 0.029(4) 0.028(4) 0.015(3)
N1E 0.035(2) 0.031(2) 0.040(2) 0.0129(17) 0.0194(18) 0.0139(17)
N2E 0.031(2) 0.0228(18) 0.042(2) 0.0149(16) 0.0138(18) 0.0081(16)
N3E 0.0255(18) 0.033(2) 0.0312(19) 0.0174(16) 0.0112(15) 0.0085(15)
N4E 0.0275(18) 0.0261(18) 0.0303(18) 0.0136(15) 0.0108(15) 0.0068(15)
N5E 0.0276(19) 0.031(2) 0.043(2) 0.0192(17) 0.0173(17) 0.0134(16)
C1F 0.030(2) 0.026(2) 0.029(2) 0.0105(17) 0.0110(18) 0.0061(17)
C2F 0.033(2) 0.038(3) 0.031(2) 0.014(2) 0.0109(19) 0.011(2)
C3F 0.035(2) 0.047(3) 0.035(2) 0.024(2) 0.014(2) 0.019(2)
C4F 0.036(2) 0.033(2) 0.036(2) 0.022(2) 0.018(2) 0.0151(19)
C5F 0.026(2) 0.026(2) 0.031(2) 0.0130(17) 0.0150(18) 0.0104(17)
C6F 0.035(2) 0.0220(19) 0.031(2) 0.0118(17) 0.0158(19) 0.0089(17)
C7F 0.033(2) 0.025(2) 0.028(2) 0.0103(18) 0.0101(19) -0.0006(18)
C8F 0.026(2) 0.033(2) 0.028(2) 0.0152(19) 0.0094(17) 0.0045(18)
C9F 0.029(2) 0.039(3) 0.030(2) 0.013(2) 0.0086(19) 0.0061(19)
C10F 0.035(3) 0.063(4) 0.033(2) 0.028(3) 0.010(2) 0.014(2)
C11F 0.029(2) 0.063(4) 0.050(3) 0.041(3) 0.010(2) 0.011(2)
C12F 0.026(2) 0.043(3) 0.051(3) 0.028(2) 0.011(2) 0.011(2)
C13F 0.033(2) 0.035(2) 0.031(2) 0.0174(19) 0.0136(19) 0.0100(19)
C14F 0.026(2) 0.038(2) 0.025(2) 0.0153(18) 0.0096(17) 0.0057(19)
C15F 0.033(2) 0.044(3) 0.031(2) 0.021(2) 0.012(2) 0.004(2)
C16F 0.034(3) 0.064(4) 0.043(3) 0.033(3) 0.019(2) 0.013(2)
C17F 0.036(3) 0.063(4) 0.054(3) 0.034(3) 0.024(2) 0.022(3)
C18F 0.038(3) 0.053(3) 0.051(3) 0.029(3) 0.024(2) 0.023(2)
N5F 0.058(3) 0.059(3) 0.093(4) 0.050(3) 0.047(3) 0.035(3)
C19F 0.088(6) 0.069(6) 0.131(7) 0.063(6) 0.073(6) 0.053(6)
C20F 0.099(5) 0.070(5) 0.131(5) 0.047(5) 0.081(5) 0.056(4)
C21F 0.116(5) 0.080(6) 0.142(6) 0.047(5) 0.085(5) 0.056(5)
C22F 0.135(6) 0.085(6) 0.133(6) 0.041(5) 0.093(5) 0.055(5)
C23F 0.140(6) 0.093(6) 0.130(7) 0.031(6) 0.069(6) 0.056(6)
C24F 0.119(6) 0.079(6) 0.125(6) 0.026(5) 0.067(6) 0.057(5)
C25F 0.111(5) 0.073(5) 0.127(6) 0.036(5) 0.071(5) 0.053(5)
F1F 0.140(10) 0.088(10) 0.188(10) 0.070(8) 0.093(9) 0.048(8)
F2F 0.193(11) 0.138(10) 0.146(10) 0.054(9) 0.108(8) 0.077(9)
F3F 0.208(14) 0.199(15) 0.122(12) 0.031(11) 0.051(11) 0.150(12)
F4F 0.152(11) 0.100(9) 0.129(10) -0.006(8) 0.029(9) 0.067(8)
F5F 0.112(9) 0.085(8) 0.142(11) 0.035(8) 0.065(8) 0.039(7)
C19I 0.076(6) 0.066(5) 0.131(7) 0.063(5) 0.075(5) 0.054(5)
C20I 0.097(5) 0.069(5) 0.132(5) 0.044(5) 0.083(5) 0.056(4)
C21I 0.116(5) 0.074(6) 0.140(6) 0.047(5) 0.092(5) 0.046(5)
C22I 0.139(6) 0.088(6) 0.134(6) 0.034(6) 0.100(5) 0.037(6)
C23I 0.145(6) 0.096(6) 0.124(6) 0.029(6) 0.089(6) 0.029(6)
C24I 0.125(6) 0.086(6) 0.124(6) 0.025(5) 0.077(5) 0.042(5)
C25I 0.109(5) 0.073(5) 0.124(6) 0.030(5) 0.077(5) 0.048(5)
F1I 0.103(6) 0.084(8) 0.193(8) 0.076(6) 0.130(6) 0.047(5)
F2I 0.214(10) 0.091(8) 0.155(9) 0.008(7) 0.136(8) -0.004(8)
F3I 0.280(16) 0.163(13) 0.098(9) -0.034(9) 0.106(11) -0.063(12)
F4I 0.137(9) 0.094(8) 0.113(8) -0.008(7) 0.044(7) 0.017(7)
F5I 0.067(5) 0.073(6) 0.119(8) 0.022(5) 0.067(5) 0.030(4)
N1F 0.0286(18) 0.0237(17) 0.0273(17) 0.0108(14) 0.0137(15) 0.0109(14)
N2F 0.0298(18) 0.0257(17) 0.0265(18) 0.0119(14) 0.0121(15) 0.0047(15)
N3F 0.0240(18) 0.035(2) 0.036(2) 0.0207(17) 0.0102(16) 0.0065(15)
N4F 0.030(2) 0.040(2) 0.039(2) 0.0211(18) 0.0152(17) 0.0111(17)
Sb1 0.0321(10) 0.0422(8) 0.0267(8) 0.0229(6) 0.0194(6) 0.0181(6)
F6A 0.065(4) 0.105(6) 0.101(5) 0.069(4) 0.064(4) 0.053(4)
F7A 0.107(6) 0.063(4) 0.041(4) 0.023(3) -0.019(4) -0.001(4)
F8A 0.062(4) 0.114(6) 0.102(5) 0.069(5) 0.060(4) 0.045(4)
F9A 0.106(6) 0.066(5) 0.058(4) 0.026(4) -0.004(4) -0.003(4)
F10A 0.043(5) 0.057(6) 0.051(5) 0.024(4) 0.029(4) 0.026(4)
F11A 0.073(6) 0.062(5) 0.047(6) 0.033(5) 0.038(5) 0.037(5)
Sb1' 0.0412(16) 0.076(2) 0.0453(15) 0.0274(12) 0.0263(12) 0.0239(13)
F6B 0.043(4) 0.100(7) 0.097(7) 0.059(5) 0.005(5) 0.008(5)
F7B 0.109(7) 0.088(6) 0.049(4) 0.027(4) 0.040(5) 0.045(5)
F8B 0.046(5) 0.098(7) 0.103(7) 0.065(6) 0.012(5) -0.007(5)
F9B 0.129(7) 0.077(5) 0.048(4) 0.041(4) 0.055(5) 0.059(5)
F10B 0.045(7) 0.060(6) 0.050(6) 0.040(5) 0.023(5) 0.020(5)
F11B 0.087(7) 0.063(7) 0.032(6) 0.028(5) 0.022(5) 0.030(6)
Sb2 0.03193(14) 0.04749(17) 0.02648(13) 0.02234(13) 0.01625(11) 0.02283(13)
F6C 0.0310(15) 0.064(2) 0.0444(17) 0.0191(16) 0.0182(13) 0.0126(15)
F7C 0.0385(16) 0.078(2) 0.0279(14) 0.0186(15) 0.0119(13) 0.0255(16)
F8C 0.0374(17) 0.097(3) 0.057(2) 0.037(2) 0.0314(16) 0.0335(19)
F9C 0.068(2) 0.0459(18) 0.0327(15) 0.0186(13) 0.0243(15) 0.0314(16)
F10C 0.085(3) 0.089(3) 0.061(2) 0.059(2) 0.044(2) 0.059(2)
F11C 0.059(2) 0.0466(17) 0.0414(16) 0.0271(14) 0.0218(15) 0.0288(15)
Sb3 0.02462(13) 0.02945(14) 0.02707(13) 0.01697(11) 0.01028(10) 0.00743(10)
F6D 0.0457(16) 0.0298(14) 0.0317(14) 0.0081(11) 0.0188(12) 0.0087(12)
F7D 0.0333(14) 0.0396(15) 0.0349(14) 0.0192(12) 0.0137(12) 0.0155(12)
F8D 0.0392(16) 0.0383(16) 0.0363(15) 0.0133(13) 0.0020(13) -0.0038(13)
F9D 0.0347(16) 0.067(2) 0.073(2) 0.048(2) 0.0260(16) 0.0265(16)
F10D 0.0440(17) 0.0530(18) 0.0446(16) 0.0328(15) 0.0234(14) 0.0119(14)
F11D 0.0408(15) 0.0411(15) 0.0304(13) 0.0212(12) 0.0158(12) 0.0084(12)
Sb4 0.0217(19) 0.0265(16) 0.0284(13) 0.0079(12) 0.0052(12) 0.0081(13)
F6E 0.048(7) 0.028(4) 0.048(7) 0.008(4) 0.013(5) 0.016(4)
F7E 0.047(5) 0.031(4) 0.057(5) 0.005(4) 0.030(4) 0.000(4)
F8E 0.044(6) 0.039(4) 0.031(4) 0.009(3) 0.009(4) 0.024(4)
F9E 0.089(8) 0.049(5) 0.095(7) 0.003(7) 0.070(6) -0.008(7)
F10E 0.020(3) 0.034(4) 0.056(4) -0.005(3) -0.016(3) 0.003(3)
F11E 0.089(8) 0.080(9) 0.036(3) 0.000(4) -0.024(5) 0.057(7)
Sb5 0.0631(5) 0.0301(3) 0.0686(5) 0.0243(3) 0.0309(3) 0.0241(3)
F6F 0.061(3) 0.057(3) 0.084(3) 0.040(3) 0.024(3) 0.016(2)
F7F 0.097(4) 0.038(2) 0.114(4) 0.017(3) 0.005(3) 0.028(3)
F8F 0.095(4) 0.071(3) 0.080(3) 0.032(3) 0.028(3) 0.051(3)
F9F 0.144(5) 0.043(2) 0.067(3) 0.026(2) 0.054(3) 0.042(3)
F10F 0.070(3) 0.095(4) 0.072(4) 0.024(3) 0.038(3) 0.010(3)
F11F 0.064(3) 0.130(5) 0.145(5) 0.089(4) 0.052(4) 0.037(3)
Sb5' 0.062(3) 0.080(3) 0.092(3) 0.060(2) 0.042(2) 0.010(2)
F6G 0.077(6) 0.051(8) 0.090(7) 0.034(7) 0.023(7) 0.010(6)
F7G 0.073(8) 0.079(7) 0.120(10) 0.047(7) 0.031(8) 0.005(7)
F8G 0.084(7) 0.103(9) 0.123(10) 0.057(9) 0.027(7) 0.031(6)
F9G 0.090(7) 0.058(5) 0.096(8) 0.040(5) 0.029(8) 0.018(6)
F10G 0.099(8) 0.073(7) 0.082(5) 0.034(6) 0.032(5) 0.018(7)
F11G 0.089(11) 0.107(11) 0.098(6) 0.042(7) 0.046(7) 0.021(9)
Sb5J 0.072(2) 0.050(2) 0.110(3) 0.048(2) 0.016(2) 0.0241(16)
F6J 0.087(8) 0.051(7) 0.102(8) 0.042(6) 0.020(7) 0.024(7)
F7J 0.103(10) 0.064(6) 0.105(8) 0.037(6) 0.014(8) 0.019(7)
F8J 0.112(11) 0.073(9) 0.097(9) 0.047(7) 0.015(8) 0.029(9)
F9J 0.097(8) 0.054(5) 0.096(7) 0.046(5) 0.025(7) 0.020(6)
F10J 0.095(8) 0.088(11) 0.103(10) 0.041(8) 0.034(7) 0.025(8)
F11J 0.077(6) 0.094(8) 0.111(7) 0.050(7) 0.024(5) 0.028(6)
Sb6 0.0520(9) 0.0790(16) 0.0550(9) 0.0328(11) 0.0094(7) 0.0124(11)
F6H 0.062(8) 0.113(12) 0.119(11) -0.014(10) 0.005(8) 0.036(9)
F7H 0.131(9) 0.120(8) 0.090(7) 0.071(6) 0.040(7) 0.016(8)
F8H 0.080(9) 0.191(12) 0.056(9) 0.018(9) 0.033(7) -0.026(10)
F9H 0.121(11) 0.171(12) 0.128(11) 0.101(10) 0.011(9) 0.004(10)
F10H 0.052(7) 0.149(11) 0.082(8) 0.028(9) 0.015(6) -0.027(8)
F11H 0.042(5) 0.118(8) 0.075(7) 0.004(7) 0.006(5) 0.041(6)
Sb6' 0.0393(4) 0.1067(15) 0.0463(5) 0.0385(8) 0.0061(3) 0.0048(7)
F6I 0.048(3) 0.076(5) 0.072(4) 0.017(4) 0.021(3) 0.015(4)
F7I 0.086(5) 0.084(5) 0.052(4) 0.022(3) 0.040(4) 0.027(4)
F8I 0.104(8) 0.200(11) 0.055(6) 0.023(7) 0.037(6) -0.034(8)
F9I 0.113(7) 0.179(8) 0.102(6) 0.072(6) 0.007(5) -0.065(6)
F10I 0.064(5) 0.122(7) 0.118(6) 0.080(6) -0.020(5) -0.011(5)
F11I 0.063(5) 0.155(8) 0.070(5) 0.016(5) 0.014(4) 0.038(5)
Sb7 0.0484(4) 0.0373(3) 0.0334(3) 0.0055(3) 0.0196(3) -0.0033(3)
F6K 0.077(5) 0.051(4) 0.072(4) 0.024(4) 0.032(4) 0.031(4)
F7K 0.043(3) 0.048(3) 0.076(5) 0.024(3) 0.018(3) -0.010(3)
F8K 0.114(8) 0.065(5) 0.125(7) -0.019(6) 0.085(7) 0.011(5)
F9K 0.084(5) 0.057(4) 0.057(4) 0.002(3) 0.047(4) -0.030(4)
F10K 0.025(3) 0.047(3) 0.040(3) 0.018(2) 0.005(2) -0.001(2)
F11K 0.150(9) 0.115(8) 0.021(3) 0.021(4) 0.005(4) -0.029(6)
C1S 0.153(10) 0.078(6) 0.097(7) 0.048(6) 0.077(8) 0.069(7)
C2S 0.138(9) 0.050(4) 0.113(8) 0.046(5) 0.083(7) 0.040(5)
O1S 0.064(3) 0.050(3) 0.094(4) 0.033(3) 0.044(3) 0.023(2)
C3S 0.059(4) 0.048(4) 0.087(6) 0.004(4) 0.039(4) 0.011(3)
C4S 0.097(7) 0.074(6) 0.107(8) 0.032(6) 0.040(6) 0.033(6)
C5S 0.081(7) 0.084(8) 0.062(6) 0.015(6) 0.027(6) 0.020(6)
C6S 0.053(4) 0.065(5) 0.048(4) 0.020(4) 0.018(4) 0.006(4)
O2S 0.073(4) 0.078(4) 0.055(3) 0.021(3) 0.024(3) 0.021(3)
C7S 0.109(8) 0.097(7) 0.068(6) 0.029(6) 0.023(6) 0.008(7)
C8S 0.172(13) 0.067(7) 0.100(9) 0.040(7) 0.082(9) 0.027(8)

loop_
_atom_type_symbol
_atom_type_description
_atom_type_scat_dispersion_real
_atom_type_scat_dispersion_imag
_atom_type_scat_source
C C 0.0181 0.0091 'International Tables Vol C Tables 4.2.6.8 and 6.1.1.4'
H H 0.0000 0.0000 'International Tables Vol C Tables 4.2.6.8 and 6.1.1.4'
N N 0.0311 0.0180 'International Tables Vol C Tables 4.2.6.8 and 6.1.1.4'
F F 0.0727 0.0534 'International Tables Vol C Tables 4.2.6.8 and 6.1.1.4'
Cu Cu -1.9646 0.5888 'International Tables Vol C Tables 4.2.6.8 and 6.1.1.4'
Sb Sb -0.0562 5.8946 'International Tables Vol C Tables 4.2.6.8 and 6.1.1.4'
O O 0.0492 0.0322 'International Tables Vol C Tables 4.2.6.8 and 6.1.1.4'

loop_
_geom_angle_atom_site_label_1
_geom_angle_atom_site_label_2
_geom_angle_atom_site_label_3
_geom_angle
N1B Cu1 N3A 151.81(18)
N1B Cu1 N2A 123.04(18)
N3A Cu1 N2A 82.07(18)
N1B Cu1 N4A 97.45(16)
N3A Cu1 N4A 100.50(16)
N2A Cu1 N4A 78.28(15)
N1A Cu2 N3B 144.9(2)
N1A Cu2 N2B 126.33(18)
N3B Cu2 N2B 82.28(17)
N1A Cu2 N4B 101.17(16)
N3B Cu2 N4B 105.51(16)
N2B Cu2 N4B 76.73(14)
N1B C1B C2B 124.5(5)
N1B C1B H1B 117.7
C2B C1B H1B 117.7
N1A C1A C2A 124.0(6)
N1A C1A H1A 118.0
C2A C1A H1A 118.0
C1B C2B C3B 117.8(6)
C1B C2B H2B 121.1
C3B C2B H2B 121.1
C1A C2A C3A 117.2(8)
C1A C2A H2A 121.4
C3A C2A H2A 121.4
C4B C3B C2B 118.6(5)
C4B C3B H3B 120.7
C2B C3B H3B 120.7
C4A C3A C2A 119.8(7)
C4A C3A H3A 120.1
C2A C3A H3A 120.1
C3B C4B C5B 120.3(5)
C3B C4B H4B 119.8
C5B C4B H4B 119.8
C3A C4A C5A 119.5(6)
C3A C4A H4A 120.2
C5A C4A H4A 120.2
N1B C5B C4B 121.3(5)
N1B C5B C6B 117.1(4)
C4B C5B C6B 121.7(4)
N1A C5A C4A 122.1(7)
N1A C5A C6A 118.7(6)
C4A C5A C6A 119.2(6)
N2B C6B C5B 112.7(4)
N2B C6B H6B1 109.1
C5B C6B H6B1 109.1
N2B C6B H6B2 109.1
C5B C6B H6B2 109.1
H6B1 C6B H6B2 107.8
N2A C6A C5A 113.9(5)
N2A C6A H6A1 108.8
C5A C6A H6A1 108.8
N2A C6A H6A2 108.8
C5A C6A H6A2 108.8
H6A1 C6A H6A2 107.7
C8A C7A N2A 114.6(4)
C8A C7A H7A1 108.6
N2A C7A H7A1 108.6
C8A C7A H7A2 108.6
N2A C7A H7A2 108.6
H7A1 C7A H7A2 107.6
N2B C7B C8B 114.0(4)
N2B C7B H7B1 108.8
C8B C7B H7B1 108.8
N2B C7B H7B2 108.8
C8B C7B H7B2 108.8
H7B1 C7B H7B2 107.7
N3A C8A C9A 121.1(6)
N3A C8A C7A 119.1(5)
C9A C8A C7A 119.8(5)
N3B C8B C9B 121.4(6)
N3B C8B C7B 117.2(5)
C9B C8B C7B 121.3(5)
C10A C9A C8A 120.4(6)
C10A C9A H9A 119.8
C8A C9A H9A 119.8
C10B C9B C8B 120.8(7)
C10B C9B H9B 119.6
C8B C9B H9B 119.6
C9A C10A C11A 118.6(6)
C9A C10A H10A 120.7
C11A C10A H10A 120.7
C9B C10B C11B 118.7(7)
C9B C10B H10B 120.6
C11B C10B H10B 120.6
C12B C11B C10B 118.2(6)
C12B C11B H11B 120.9
C10B C11B H11B 120.9
C12A C11A C10A 118.9(6)
C12A C11A H11A 120.5
C10A C11A H11A 120.5
N3A C12A C11A 122.5(5)
N3A C12A H12A 118.7
C11A C12A H12A 118.7
N3B C12B C11B 124.3(6)
N3B C12B H12B 117.9
C11B C12B H12B 117.9
N2B C13B C14B 110.6(4)
N2B C13B H13A 109.5
C14B C13B H13A 109.5
N2B C13B H13B 109.5
C14B C13B H13B 109.5
H13A C13B H13B 108.1
N2A C13A C14A 110.8(4)
N2A C13A H13C 109.5
C14A C13A H13C 109.5
N2A C13A H13D 109.5
C14A C13A H13D 109.5
H13C C13A H13D 108.1
N4B C14B C15B 123.6(4)
N4B C14B C13B 115.2(4)
C15B C14B C13B 121.2(4)
N4A C14A C15A 122.8(5)
N4A C14A C13A 116.0(4)
C15A C14A C13A 121.2(4)
C14B C15B C16B 117.9(4)
C14B C15B H15B 121.0
C16B C15B H15B 121.0
C14A C15A C16A 118.8(5)
C14A C15A H15A 120.6
C16A C15A H15A 120.6
C17B C16B C15B 119.5(4)
C17B C16B H16B 120.2
C15B C16B H16B 120.2
C17A C16A C15A 119.8(5)
C17A C16A H16A 120.1
C15A C16A H16A 120.1
C16B C17B C18B 118.7(4)
C16B C17B H17B 120.6
C18B C17B H17B 120.6
C16A C17A C18A 118.4(5)
C16A C17A H17A 120.8
C18A C17A H17A 120.8
N4B C18B N5B 114.9(4)
N4B C18B C17B 122.2(4)
N5B C18B C17B 122.8(4)
N4A C18A N5A 115.4(4)
N4A C18A C17A 122.0(4)
N5A C18A C17A 122.6(4)
N5B C19B C20B 111.3(4)
N5B C19B H19A 109.4
C20B C19B H19A 109.4
N5B C19B H19B 109.4
C20B C19B H19B 109.4
H19A C19B H19B 108.0
C21B C20B C25B 116.5(5)
C21B C20B C19B 122.4(5)
C25B C20B C19B 121.1(5)
N5A C19A C20G 118(2)
N5A C19A C20A 113.7(6)
N5A C19A H19C 108.8
C20A C19A H19C 108.8
N5A C19A H19D 108.8
C20A C19A H19D 108.8
H19C C19A H19D 107.7
C21A C20A C25A 115.7(7)
C21A C20A C19A 122.1(6)
C25A C20A C19A 122.1(7)
F1A C21A C20A 119.4(7)
F1A C21A C22A 119.3(8)
C20A C21A C22A 121.2(8)
F2A C22A C21A 119.4(9)
F2A C22A C23A 120.9(8)
C21A C22A C23A 119.7(9)
F3A C23A C24A 121.8(10)
F3A C23A C22A 117.8(10)
C24A C23A C22A 120.4(8)
F4A C24A C25A 123.4(10)
F4A C24A C23A 118.7(8)
C25A C24A C23A 117.9(8)
C24A C25A F5A 116.2(7)
C24A C25A C20A 124.9(9)
F5A C25A C20A 118.9(7)
C21G C20G C25G 121.1(16)
C21G C20G C19A 112.7(17)
C25G C20G C19A 124.7(18)
F1G C21G C20G 118(2)
F1G C21G C22G 123(2)
C20G C21G C22G 118.3(18)
F2G C22G C23G 122(2)
F2G C22G C21G 118(2)
C23G C22G C21G 118.9(18)
C24G C23G F3G 118(2)
C24G C23G C22G 122.5(18)
F3G C23G C22G 119(2)
F4G C24G C23G 121(2)
F4G C24G C25G 122(2)
C23G C24G C25G 116.8(18)
C24G C25G F5G 115.8(18)
C24G C25G C20G 121.6(18)
F5G C25G C20G 122.4(19)
F1B C21B C20B 119.0(5)
F1B C21B C22B 118.7(5)
C20B C21B C22B 122.3(5)
F2B C22B C23B 120.8(5)
F2B C22B C21B 119.9(6)
C23B C22B C21B 119.3(5)
F3B C23B C24B 119.8(6)
F3B C23B C22B 119.8(5)
C24B C23B C22B 120.4(5)
F4B C24B C23B 120.7(5)
F4B C24B C25B 120.3(5)
C23B C24B C25B 119.0(5)
F5B C25B C24B 117.1(5)
F5B C25B C20B 120.6(5)
C24B C25B C20B 122.4(5)
C1B N1B C5B 117.4(5)
C1B N1B Cu1 116.9(3)
C5B N1B Cu1 125.5(4)
C1A N1A C5A 117.3(5)
C1A N1A Cu2 115.1(4)
C5A N1A Cu2 127.6(5)
C13B N2B C7B 109.0(4)
C13B N2B C6B 112.3(4)
C7B N2B C6B 107.9(4)
C13B N2B Cu2 106.8(3)
C7B N2B Cu2 103.8(3)
C6B N2B Cu2 116.7(3)
C13A N2A C6A 111.6(5)
C13A N2A C7A 109.8(4)
C6A N2A C7A 109.5(5)
C13A N2A Cu1 104.2(3)
C6A N2A Cu1 116.7(3)
C7A N2A Cu1 104.6(3)
C8A N3A C12A 118.5(5)
C8A N3A Cu1 116.2(4)
C12A N3A Cu1 125.2(3)
C12B N3B C8B 116.6(5)
C12B N3B Cu2 127.4(4)
C8B N3B Cu2 116.0(4)
C18B N4B C14B 117.9(4)
C18B N4B Cu2 127.3(3)
C14B N4B Cu2 113.0(3)
C14A N4A C18A 118.1(4)
C14A N4A Cu1 109.6(3)
C18A N4A Cu1 129.1(3)
C18B N5B C19B 122.0(4)
C18B N5B H5B 119.0
C19B N5B H5B 119.0
C18A N5A C19A 124.3(4)
C18A N5A H5A 117.9
C19A N5A H5A 117.9
N1D Cu3 N3C 148.69(19)
N1D Cu3 N4C 102.37(18)
N3C Cu3 N4C 98.05(17)
N1D Cu3 N2C 124.38(19)
N3C Cu3 N2C 83.46(17)
N4C Cu3 N2C 75.91(17)
N1C Cu4 N3D 150.06(19)
N1C Cu4 N4D 101.08(17)
N3D Cu4 N4D 99.41(16)
N1C Cu4 N2D 123.61(19)
N3D Cu4 N2D 82.33(18)
N4D Cu4 N2D 76.66(16)
N1C C1C C2C 123.8(6)
N1C C1C H1C 118.1
C2C C1C H1C 118.1
N1D C1D C2D 124.2(7)
N1D C1D H1D 117.9
C2D C1D H1D 117.9
C3C C2C C1C 117.5(6)
C3C C2C H2C 121.3
C1C C2C H2C 121.3
C1D C2D C3D 118.1(8)
C1D C2D H2D 120.9
C3D C2D H2D 120.9
C4C C3C C2C 119.8(6)
C4C C3C H3C 120.1
C2C C3C H3C 120.1
C4D C3D C2D 118.8(6)
C4D C3D H3D 120.6
C2D C3D H3D 120.6
C3D C4D C5D 121.6(7)
C3D C4D H4D 119.2
C5D C4D H4D 119.2
C3C C4C C5C 119.6(6)
C3C C4C H4C 120.2
C5C C4C H4C 120.2
N1D C5D C4D 120.0(6)
N1D C5D C6D 118.5(5)
C4D C5D C6D 121.5(6)
N1C C5C C4C 121.3(6)
N1C C5C C6C 117.7(5)
C4C C5C C6C 120.9(6)
C5D C6D N2D 113.6(5)
C5D C6D H6D1 108.9
N2D C6D H6D1 108.9
C5D C6D H6D2 108.9
N2D C6D H6D2 108.9
H6D1 C6D H6D2 107.7
C5C C6C N2C 112.8(5)
C5C C6C H6C1 109.0
N2C C6C H6C1 109.0
C5C C6C H6C2 109.0
N2C C6C H6C2 109.0
H6C1 C6C H6C2 107.8
N2D C7D C8D 113.7(4)
N2D C7D H7D1 108.8
C8D C7D H7D1 108.8
N2D C7D H7D2 108.8
C8D C7D H7D2 108.8
H7D1 C7D H7D2 107.7
N2C C7C C8C 115.1(4)
N2C C7C H7C1 108.5
C8C C7C H7C1 108.5
N2C C7C H7C2 108.5
C8C C7C H7C2 108.5
H7C1 C7C H7C2 107.5
N3D C8D C9D 122.7(5)
N3D C8D C7D 118.0(5)
C9D C8D C7D 119.1(5)
N3C C8C C9C 122.4(5)
N3C C8C C7C 117.4(5)
C9C C8C C7C 120.0(5)
C10D C9D C8D 118.8(6)
C10D C9D H9D 120.6
C8D C9D H9D 120.6
C10C C9C C8C 119.7(5)
C10C C9C H9C 120.1
C8C C9C H9C 120.1
C9D C10D C11D 118.9(5)
C9D C10D H10D 120.6
C11D C10D H10D 120.6
C9C C10C C11C 118.7(5)
C9C C10C H10C 120.6
C11C C10C H10C 120.6
C12C C11C C10C 119.2(6)
C12C C11C H11C 120.4
C10C C11C H11C 120.4
C12D C11D C10D 119.4(6)
C12D C11D H11D 120.3
C10D C11D H11D 120.3
N3C C12C C11C 122.9(5)
N3C C12C H12C 118.6
C11C C12C H12C 118.6
N3D C12D C11D 122.6(5)
N3D C12D H12D 118.7
C11D C12D H12D 118.7
N2D C13D C14D 110.4(4)
N2D C13D H13E 109.6
C14D C13D H13E 109.6
N2D C13D H13F 109.6
C14D C13D H13F 109.6
H13E C13D H13F 108.1
N2C C13C C14C 112.0(5)
N2C C13C H13G 109.2
C14C C13C H13G 109.2
N2C C13C H13H 109.2
C14C C13C H13H 109.2
H13G C13C H13H 107.9
N4D C14D C15D 123.7(5)
N4D C14D C13D 114.9(4)
C15D C14D C13D 121.4(5)
N4C C14C C15C 123.1(6)
N4C C14C C13C 115.5(5)
C15C C14C C13C 121.5(6)
C14D C15D C16D 116.9(5)
C14D C15D H15D 121.6
C16D C15D H15D 121.6
C14C C15C C16C 117.1(6)
C14C C15C H15C 121.5
C16C C15C H15C 121.5
C17D C16D C15D 120.8(5)
C17D C16D H16D 119.6
C15D C16D H16D 119.6
C17C C16C C15C 120.4(6)
C17C C16C H16C 119.8
C15C C16C H16C 119.8
C16D C17D C18D 117.7(5)
C16D C17D H17D 121.1
C18D C17D H17D 121.1
C16C C17C C18C 118.8(6)
C16C C17C H17C 120.6
C18C C17C H17C 120.6
N4D C18D N5D 116.0(5)
N4D C18D C17D 122.0(5)
N5D C18D C17D 121.9(5)
N4C C18C N5C 114.1(5)
N4C C18C C17C 122.3(5)
N5C C18C C17C 123.5(5)
N5D C19D C20D 112.5(4)
N5D C19D H19E 109.1
C20D C19D H19E 109.1
N5D C19D H19F 109.1
C20D C19D H19F 109.1
H19E C19D H19F 107.8
N5C C19C C20C 113.1(5)
N5C C19C H19G 109.0
C20C C19C H19G 109.0
N5C C19C H19H 109.0
C20C C19C H19H 109.0
H19G C19C H19H 107.8
C21C C20C C25C 117.4(5)
C21C C20C C19C 122.9(5)
C25C C20C C19C 119.6(5)
C25D C20D C21D 115.7(6)
C25D C20D C19D 123.7(5)
C21D C20D C19D 120.6(5)
F1D C21D C22D 118.7(5)
F1D C21D C20D 119.1(6)
C22D C21D C20D 122.2(6)
F1C C21C C20C 120.7(6)
F1C C21C C22C 117.4(5)
C20C C21C C22C 121.9(6)
F2C C22C C23C 120.3(6)
F2C C22C C21C 119.8(6)
C23C C22C C21C 120.0(6)
F2D C22D C23D 120.4(6)
F2D C22D C21D 119.2(6)
C23D C22D C21D 120.4(6)
F3D C23D C24D 120.2(7)
F3D C23D C22D 120.6(7)
C24D C23D C22D 119.1(7)
F3C C23C C22C 120.9(6)
F3C C23C C24C 119.8(7)
C22C C23C C24C 119.4(6)
F4D C24D C23D 119.3(7)
F4D C24D C25D 120.6(6)
C23D C24D C25D 120.1(6)
F4C C24C C25C 121.2(6)
F4C C24C C23C 119.7(6)
C25C C24C C23C 119.1(6)
F5D C25D C20D 120.2(6)
F5D C25D C24D 117.3(5)
C20D C25D C24D 122.4(6)
F5C C25C C24C 117.5(5)
F5C C25C C20C 120.1(5)
C24C C25C C20C 122.3(5)
C1D N1D C5D 117.3(5)
C1D N1D Cu3 116.8(4)
C5D N1D Cu3 125.7(4)
C1C N1C C5C 117.9(5)
C1C N1C Cu4 116.6(4)
C5C N1C Cu4 125.4(4)
C13D N2D C7D 109.9(4)
C13D N2D C6D 111.0(4)
C7D N2D C6D 109.6(4)
C13D N2D Cu4 105.2(3)
C7D N2D Cu4 104.6(3)
C6D N2D Cu4 116.2(3)
C6C N2C C7C 110.7(5)
C6C N2C C13C 110.3(4)
C7C N2C C13C 109.7(5)
C6C N2C Cu3 117.1(3)
C7C N2C Cu3 102.9(3)
C13C N2C Cu3 105.7(4)
C8D N3D C12D 117.5(5)
C8D N3D Cu4 116.5(4)
C12D N3D Cu4 125.8(4)
C8C N3C C12C 117.1(5)
C8C N3C Cu3 116.0(4)
C12C N3C Cu3 126.9(3)
C18D N4D C14D 118.9(4)
C18D N4D Cu4 126.0(3)
C14D N4D Cu4 114.7(3)
C14C N4C C18C 118.2(5)
C14C N4C Cu3 115.6(4)
C18C N4C Cu3 126.2(4)
C18D N5D C19D 123.8(5)
C18D N5D H5D 118.1
C19D N5D H5D 118.1
C18C N5C C19C 123.4(5)
C18C N5C H5C 118.3
C19C N5C H5C 118.3
N1F Cu5 N3E 152.58(17)
N1F Cu5 N4E 101.31(15)
N3E Cu5 N4E 93.22(15)
N1F Cu5 N2E 123.54(16)
N3E Cu5 N2E 81.92(17)
N4E Cu5 N2E 78.48(15)
N1E Cu6 N3F 145.35(18)
N1E Cu6 N4F 100.78(17)
N3F Cu6 N4F 109.57(16)
N1E Cu6 N2F 120.98(17)
N3F Cu6 N2F 82.83(16)
N4F Cu6 N2F 76.94(15)
N1E C1E C2E 123.9(6)
N1E C1E H1E 118.1
C2E C1E H1E 118.1
C3E C2E C1E 118.5(6)
C3E C2E H2E 120.8
C1E C2E H2E 120.8
C4E C3E C2E 118.6(6)
C4E C3E H3E 120.7
C2E C3E H3E 120.7
C3E C4E C5E 119.8(6)
C3E C4E H4E 120.1
C5E C4E H4E 120.1
N1E C5E C4E 121.7(6)
N1E C5E C6E 117.1(5)
C4E C5E C6E 121.2(5)
N2E C6E C5E 112.7(4)
N2E C6E H6E1 109.1
C5E C6E H6E1 109.1
N2E C6E H6E2 109.1
C5E C6E H6E2 109.1
H6E1 C6E H6E2 107.8
N2E C7E C8E 115.1(4)
N2E C7E H7E1 108.5
C8E C7E H7E1 108.5
N2E C7E H7E2 108.5
C8E C7E H7E2 108.5
H7E1 C7E H7E2 107.5
N3E C8E C9E 122.5(5)
N3E C8E C7E 118.4(4)
C9E C8E C7E 119.0(5)
C8E C9E C10E 119.1(5)
C8E C9E H9E 120.4
C10E C9E H9E 120.4
C11E C10E C9E 118.8(5)
C11E C10E H10E 120.6
C9E C10E H10E 120.6
C10E C11E C12E 118.5(5)
C10E C11E H11E 120.7
C12E C11E H11E 120.7
N3E C12E C11E 123.5(5)
N3E C12E H12E 118.3
C11E C12E H12E 118.3
N2E C13E C14E 111.8(4)
N2E C13E H13I 109.2
C14E C13E H13I 109.2
N2E C13E H13J 109.2
C14E C13E H13J 109.2
H13I C13E H13J 107.9
N4E C14E C15E 122.3(5)
N4E C14E C13E 115.7(4)
C15E C14E C13E 121.9(4)
C14E C15E C16E 118.1(5)
C14E C15E H15E 121.0
C16E C15E H15E 121.0
C17E C16E C15E 120.3(5)
C17E C16E H16E 119.9
C15E C16E H16E 119.9
C16E C17E C18E 118.3(5)
C16E C17E H17E 120.9
C18E C17E H17E 120.9
N4E C18E N5E 115.7(4)
N4E C18E C17E 121.7(4)
N5E C18E C17E 122.5(4)
N5E C19E C20E 112.1(4)
N5E C19E H19I 109.2
C20E C19E H19I 109.2
N5E C19E H19J 109.2
C20E C19E H19J 109.2
H19I C19E H19J 107.9
C21E C20E C25E 117.1(13)
C21E C20E C19E 127.8(10)
C25E C20E C19E 115.0(10)
F1E C21E C20E 118.5(16)
F1E C21E C22E 120.7(16)
C20E C21E C22E 120.6(16)
F2E C22E C23E 124.7(17)
F2E C22E C21E 115.2(16)
C23E C22E C21E 120.1(16)
C24E C23E C22E 120.6(16)
C24E C23E F3E 120.3(18)
C22E C23E F3E 118.7(18)
F4E C24E C23E 118.2(17)
F4E C24E C25E 123.9(18)
C23E C24E C25E 117.7(17)
C24E C25E F5E 113.5(17)
C24E C25E C20E 123.5(17)
F5E C25E C20E 123.0(18)
F1H C21H C22H 118.3(9)
F2H C22H C21H 122.6(9)
F2H C22H C23H 119.5(9)
C21H C22H C23H 117.9(9)
F3H C23H C24H 120.4(11)
F3H C23H C22H 119.2(11)
C24H C23H C22H 120.4(9)
F4H C24H C23H 121.3(11)
F4H C24H C25H 118.1(11)
C23H C24H C25H 120.6(10)
F5H C25H C24H 120.2(10)
C1E N1E C5E 117.4(5)
C1E N1E Cu6 115.5(4)
C5E N1E Cu6 127.1(4)
C7E N2E C13E 109.2(4)
C7E N2E C6E 109.4(4)
C13E N2E C6E 110.9(4)
C7E N2E Cu5 106.2(3)
C13E N2E Cu5 104.1(3)
C6E N2E Cu5 116.7(3)
C12E N3E C8E 117.5(4)
C12E N3E Cu5 124.6(3)
C8E N3E Cu5 117.0(3)
C14E N4E C18E 119.1(4)
C14E N4E Cu5 112.1(3)
C18E N4E Cu5 126.5(3)
C18E N5E C19E 121.4(4)
C18E N5E H5E 119.3
C19E N5E H5E 119.3
N1F C1F C2F 123.4(4)
N1F C1F H1F 118.3
C2F C1F H1F 118.3
C3F C2F C1F 118.6(5)
C3F C2F H2F 120.7
C1F C2F H2F 120.7
C2F C3F C4F 118.7(5)
C2F C3F H3F 120.6
C4F C3F H3F 120.6
C5F C4F C3F 119.8(5)
C5F C4F H4F 120.1
C3F C4F H4F 120.1
N1F C5F C4F 121.9(4)
N1F C5F C6F 117.1(4)
C4F C5F C6F 121.0(4)
N2F C6F C5F 112.7(4)
N2F C6F H6F1 109.0
C5F C6F H6F1 109.0
N2F C6F H6F2 109.0
C5F C6F H6F2 109.0
H6F1 C6F H6F2 107.8
N2F C7F C8F 113.1(4)
N2F C7F H7F1 109.0
C8F C7F H7F1 109.0
N2F C7F H7F2 109.0
C8F C7F H7F2 109.0
H7F1 C7F H7F2 107.8
N3F C8F C9F 121.6(5)
N3F C8F C7F 117.7(4)
C9F C8F C7F 120.5(5)
C10F C9F C8F 119.2(5)
C10F C9F H9F 120.4
C8F C9F H9F 120.4
C9F C10F C11F 118.9(5)
C9F C10F H10F 120.6
C11F C10F H10F 120.6
C12F C11F C10F 119.0(5)
C12F C11F H11F 120.5
C10F C11F H11F 120.5
N3F C12F C11F 122.6(5)
N3F C12F H12F 118.7
C11F C12F H12F 118.7
N2F C13F C14F 111.1(4)
N2F C13F H13K 109.4
C14F C13F H13K 109.4
N2F C13F H13L 109.4
C14F C13F H13L 109.4
H13K C13F H13L 108.0
N4F C14F C15F 123.4(5)
N4F C14F C13F 116.1(4)
C15F C14F C13F 120.4(5)
C14F C15F C16F 117.3(5)
C14F C15F H15F 121.3
C16F C15F H15F 121.3
C17F C16F C15F 120.3(5)
C17F C16F H16F 119.8
C15F C16F H16F 119.8
C16F C17F C18F 118.7(5)
C16F C17F H17F 120.7
C18F C17F H17F 120.7
N5F C18F N4F 116.5(5)
N5F C18F C17F 122.1(5)
N4F C18F C17F 121.3(6)
C18F N5F C19F 123.5(17)
C18F N5F C19I 123.1(14)
C18F N5F H5F 118.2
C19F N5F H5F 118.2
C20F C19F N5F 110.6(16)
C20F C19F H19K 109.5
N5F C19F H19K 109.5
C20F C19F H19L 109.5
N5F C19F H19L 109.5
H19K C19F H19L 108.1
C21F C20F C25F 116.9(15)
C21F C20F C19F 121.8(17)
C25F C20F C19F 120.0(18)
F1F C21F C20F 117.2(17)
F1F C21F C22F 122.6(18)
C20F C21F C22F 120.2(16)
F2F C22F C23F 122.4(17)
F2F C22F C21F 117.1(16)
C23F C22F C21F 119.9(16)
C22F C23F C24F 121.8(16)
C22F C23F F3F 119.9(17)
C24F C23F F3F 118.3(17)
F4F C24F C25F 124.8(16)
F4F C24F C23F 119.4(16)
C25F C24F C23F 115.8(16)
C24F C25F F5F 116.1(15)
C24F C25F C20F 124.7(16)
F5F C25F C20F 119.2(15)
C20I C19I N5F 116.0(14)
C20I C19I H19M 108.3
N5F C19I H19M 108.3
C20I C19I H19N 108.3
N5F C19I H19N 108.3
H19M C19I H19N 107.4
C21I C20I C25I 117.6(14)
C21I C20I C19I 122.7(15)
C25I C20I C19I 119.3(13)
F1I C21I C20I 119.8(14)
F1I C21I C22I 120.3(14)
C20I C21I C22I 119.9(14)
F2I C22I C23I 128.4(16)
F2I C22I C21I 111.2(15)
C23I C22I C21I 120.4(14)
C24I C23I C22I 120.6(15)
C24I C23I F3I 117.5(15)
C22I C23I F3I 121.9(15)
F4I C24I C23I 120.4(16)
F4I C24I C25I 122.8(15)
C23I C24I C25I 116.8(15)
F5I C25I C24I 116.8(14)
F5I C25I C20I 118.6(14)
C24I C25I C20I 124.5(14)
C1F N1F C5F 117.5(4)
C1F N1F Cu5 116.2(3)
C5F N1F Cu5 126.3(3)
C13F N2F C7F 108.6(4)
C13F N2F C6F 111.6(4)
C7F N2F C6F 109.3(4)
C13F N2F Cu6 108.3(3)
C7F N2F Cu6 101.8(3)
C6F N2F Cu6 116.6(3)
C8F N3F C12F 118.6(5)
C8F N3F Cu6 114.0(3)
C12F N3F Cu6 127.0(4)
C14F N4F C18F 118.8(5)
C14F N4F Cu6 114.2(3)
C18F N4F Cu6 126.3(4)
F7A Sb1 F6A 91.5(5)
F7A Sb1 F8A 92.4(5)
F6A Sb1 F8A 175.9(5)
F7A Sb1 F10A 93.2(6)
F6A Sb1 F10A 91.6(6)
F8A Sb1 F10A 89.3(6)
F7A Sb1 F11A 92.2(5)
F6A Sb1 F11A 89.9(5)
F8A Sb1 F11A 88.7(5)
F10A Sb1 F11A 174.3(7)
F7A Sb1 F9A 178.6(6)
F6A Sb1 F9A 87.1(5)
F8A Sb1 F9A 89.0(5)
F10A Sb1 F9A 87.1(6)
F11A Sb1 F9A 87.6(5)
F8B Sb1' F9B 94.2(7)
F8B Sb1' F10B 91.8(8)
F9B Sb1' F10B 89.8(8)
F8B Sb1' F7B 90.2(6)
F9B Sb1' F7B 175.4(6)
F10B Sb1' F7B 89.1(8)
F8B Sb1' F11B 91.7(8)
F9B Sb1' F11B 90.8(7)
F10B Sb1' F11B 176.4(10)
F7B Sb1' F11B 90.1(7)
F8B Sb1' F6B 177.8(8)
F9B Sb1' F6B 88.0(6)
F10B Sb1' F6B 87.9(8)
F7B Sb1' F6B 87.5(6)
F11B Sb1' F6B 88.5(7)
F6C Sb2 F8C 179.47(19)
F6C Sb2 F11C 90.56(17)
F8C Sb2 F11C 89.96(18)
F6C Sb2 F9C 90.07(16)
F8C Sb2 F9C 90.03(17)
F11C Sb2 F9C 90.15(14)
F6C Sb2 F10C 90.21(18)
F8C Sb2 F10C 89.26(19)
F11C Sb2 F10C 178.37(19)
F9C Sb2 F10C 91.29(17)
F6C Sb2 F7C 89.21(15)
F8C Sb2 F7C 90.70(16)
F11C Sb2 F7C 89.10(16)
F9C Sb2 F7C 178.95(15)
F10C Sb2 F7C 89.47(18)
F9D Sb3 F10D 89.63(15)
F9D Sb3 F11D 89.85(14)
F10D Sb3 F11D 179.30(14)
F9D Sb3 F7D 179.66(14)
F10D Sb3 F7D 90.71(14)
F11D Sb3 F7D 89.80(13)
F9D Sb3 F6D 90.85(16)
F10D Sb3 F6D 91.83(14)
F11D Sb3 F6D 88.65(13)
F7D Sb3 F6D 89.13(13)
F9D Sb3 F8D 91.24(17)
F10D Sb3 F8D 90.25(15)
F11D Sb3 F8D 89.29(14)
F7D Sb3 F8D 88.78(14)
F6D Sb3 F8D 177.06(14)
F11E Sb4 F9E 91.0(8)
F11E Sb4 F7E 101.8(8)
F9E Sb4 F7E 166.9(9)
F11E Sb4 F6E 91.8(9)
F9E Sb4 F6E 91.7(10)
F7E Sb4 F6E 90.8(10)
F11E Sb4 F10E 168.4(11)
F9E Sb4 F10E 77.5(8)
F7E Sb4 F10E 89.8(6)
F6E Sb4 F10E 86.7(9)
F11E Sb4 F8E 90.5(9)
F9E Sb4 F8E 88.7(10)
F7E Sb4 F8E 88.2(9)
F6E Sb4 F8E 177.6(13)
F10E Sb4 F8E 91.1(8)
F7F Sb5 F11F 91.8(4)
F7F Sb5 F9F 179.0(4)
F11F Sb5 F9F 89.0(4)
F7F Sb5 F10F 90.2(4)
F11F Sb5 F10F 178.0(4)
F9F Sb5 F10F 89.1(3)
F7F Sb5 F8F 89.1(3)
F11F Sb5 F8F 89.7(4)
F9F Sb5 F8F 91.5(3)
F10F Sb5 F8F 89.8(3)
F7F Sb5 F6F 87.9(3)
F11F Sb5 F6F 89.8(3)
F9F Sb5 F6F 91.5(3)
F10F Sb5 F6F 90.8(3)
F8F Sb5 F6F 176.9(3)
F7G Sb5' F11G 92.9(12)
F7G Sb5' F8G 88.5(12)
F11G Sb5' F8G 93.2(13)
F7G Sb5' F9G 176.7(14)
F11G Sb5' F9G 89.4(12)
F8G Sb5' F9G 88.9(12)
F7G Sb5' F10G 93.3(12)
F11G Sb5' F10G 169.6(14)
F8G Sb5' F10G 95.3(12)
F9G Sb5' F10G 84.8(12)
F7G Sb5' F6G 93.1(12)
F11G Sb5' F6G 86.8(12)
F8G Sb5' F6G 178.4(13)
F9G Sb5' F6G 89.5(11)
F10G Sb5' F6G 84.5(12)
F9J Sb5J F11J 95.1(12)
F9J Sb5J F6J 93.4(11)
F11J Sb5J F6J 92.7(12)
F9J Sb5J F10J 87.9(11)
F11J Sb5J F10J 176.5(14)
F6J Sb5J F10J 88.7(11)
F9J Sb5J F8J 92.4(11)
F11J Sb5J F8J 86.6(12)
F6J Sb5J F8J 174.2(13)
F10J Sb5J F8J 91.7(12)
F9J Sb5J F7J 174.5(13)
F11J Sb5J F7J 89.8(12)
F6J Sb5J F7J 88.8(11)
F10J Sb5J F7J 87.1(11)
F8J Sb5J F7J 85.4(11)
F6H Sb6 F9H 95.7(10)
F6H Sb6 F11H 92.8(7)
F9H Sb6 F11H 94.2(8)
F6H Sb6 F10H 93.6(8)
F9H Sb6 F10H 89.4(8)
F11H Sb6 F10H 172.3(8)
F6H Sb6 F7H 93.7(9)
F9H Sb6 F7H 170.2(9)
F11H Sb6 F7H 88.0(8)
F10H Sb6 F7H 87.3(8)
F6H Sb6 F8H 177.9(10)
F9H Sb6 F8H 84.7(10)
F11H Sb6 F8H 85.1(9)
F10H Sb6 F8H 88.4(9)
F7H Sb6 F8H 86.0(10)
F9I Sb6' F11I 91.1(6)
F9I Sb6' F8I 95.3(7)
F11I Sb6' F8I 92.4(7)
F9I Sb6' F7I 177.0(5)
F11I Sb6' F7I 90.0(5)
F8I Sb6' F7I 87.4(6)
F9I Sb6' F10I 90.6(6)
F11I Sb6' F10I 173.8(5)
F8I Sb6' F10I 93.4(7)
F7I Sb6' F10I 88.0(4)
F9I Sb6' F6I 88.9(5)
F11I Sb6' F6I 87.0(4)
F8I Sb6' F6I 175.8(7)
F7I Sb6' F6I 88.4(3)
F10I Sb6' F6I 87.0(5)
F11K Sb7 F8K 91.3(6)
F11K Sb7 F6K 90.8(5)
F8K Sb7 F6K 177.9(5)
F11K Sb7 F9K 90.2(5)
F8K Sb7 F9K 90.3(4)
F6K Sb7 F9K 90.2(4)
F11K Sb7 F7K 93.9(4)
F8K Sb7 F7K 88.2(4)
F6K Sb7 F7K 91.1(4)
F9K Sb7 F7K 175.7(4)
F11K Sb7 F10K 174.2(4)
F8K Sb7 F10K 92.5(5)
F6K Sb7 F10K 85.4(3)
F9K Sb7 F10K 85.4(3)
F7K Sb7 F10K 90.6(3)
C2S C1S H1S1 109.5
C2S C1S H1S2 109.5
H1S1 C1S H1S2 109.5
C2S C1S H1S3 109.5
H1S1 C1S H1S3 109.5
H1S2 C1S H1S3 109.5
O1S C2S C1S 109.3(7)
O1S C2S H2S1 109.8
C1S C2S H2S1 109.8
O1S C2S H2S2 109.8
C1S C2S H2S2 109.8
H2S1 C2S H2S2 108.3
C3S O1S C2S 111.3(7)
O1S C3S C4S 108.8(7)
O1S C3S H3S1 109.9
C4S C3S H3S1 109.9
O1S C3S H3S2 109.9
C4S C3S H3S2 109.9
H3S1 C3S H3S2 108.3
C3S C4S H4S1 109.5
C3S C4S H4S2 109.5
H4S1 C4S H4S2 109.5
C3S C4S H4S3 109.5
H4S1 C4S H4S3 109.5
H4S2 C4S H4S3 109.5
C6S C5S H5S1 109.5
C6S C5S H5S2 109.5
H5S1 C5S H5S2 109.5
C6S C5S H5S3 109.5
H5S1 C5S H5S3 109.5
H5S2 C5S H5S3 109.5
C5S C6S O2S 110.4(9)
C5S C6S H6S1 109.6
O2S C6S H6S1 109.6
C5S C6S H6S2 109.6
O2S C6S H6S2 109.6
H6S1 C6S H6S2 108.1
C7S O2S C6S 112.9(9)
O2S C7S C8S 110.8(12)
O2S C7S H7S1 109.5
C8S C7S H7S1 109.5
O2S C7S H7S2 109.5
C8S C7S H7S2 109.5
H7S1 C7S H7S2 108.1
C7S C8S H8S1 109.5
C7S C8S H8S2 109.5
H8S1 C8S H8S2 109.5
C7S C8S H8S3 109.5
H8S1 C8S H8S3 109.5
H8S2 C8S H8S3 109.5

loop_
_geom_bond_atom_site_label_1
_geom_bond_atom_site_label_2
_geom_bond_distance
Cu1 N1B 1.963(4)
Cu1 N3A 1.986(4)
Cu1 N2A 2.223(4)
Cu1 N4A 2.286(4)
Cu2 N1A 1.969(5)
Cu2 N3B 1.982(5)
Cu2 N2B 2.235(4)
Cu2 N4B 2.246(4)
C1B N1B 1.331(7)
C1B C2B 1.383(8)
C1B H1B 0.9500
C1A N1A 1.344(9)
C1A C2A 1.383(9)
C1A H1A 0.9500
C2B C3B 1.394(9)
C2B H2B 0.9500
C2A C3A 1.392(12)
C2A H2A 0.9500
C3B C4B 1.360(9)
C3B H3B 0.9500
C3A C4A 1.358(14)
C3A H3A 0.9500
C4B C5B 1.404(7)
C4B H4B 0.9500
C4A C5A 1.391(10)
C4A H4A 0.9500
C5B N1B 1.349(6)
C5B C6B 1.497(7)
C5A N1A 1.346(7)
C5A C6A 1.493(10)
C6B N2B 1.489(5)
C6B H6B1 0.9900
C6B H6B2 0.9900
C6A N2A 1.481(7)
C6A H6A1 0.9900
C6A H6A2 0.9900
C7A C8A 1.466(9)
C7A N2A 1.501(8)
C7A H7A1 0.9900
C7A H7A2 0.9900
C7B N2B 1.481(7)
C7B C8B 1.494(8)
C7B H7B1 0.9900
C7B H7B2 0.9900
C8A N3A 1.346(6)
C8A C9A 1.400(9)
C8B N3B 1.369(7)
C8B C9B 1.375(9)
C9A C10A 1.365(11)
C9A H9A 0.9500
C9B C10B 1.361(10)
C9B H9B 0.9500
C10A C11A 1.390(10)
C10A H10A 0.9500
C10B C11B 1.380(11)
C10B H10B 0.9500
C11B C12B 1.375(10)
C11B H11B 0.9500
C11A C12A 1.384(8)
C11A H11A 0.9500
C12A N3A 1.353(7)
C12A H12A 0.9500
C12B N3B 1.340(7)
C12B H12B 0.9500
C13B N2B 1.471(6)
C13B C14B 1.507(6)
C13B H13A 0.9900
C13B H13B 0.9900
C13A N2A 1.480(7)
C13A C14A 1.512(7)
C13A H13C 0.9900
C13A H13D 0.9900
C14B N4B 1.350(6)
C14B C15B 1.391(6)
C14A N4A 1.348(6)
C14A C15A 1.370(7)
C15B C16B 1.396(7)
C15B H15B 0.9500
C15A C16A 1.388(8)
C15A H15A 0.9500
C16B C17B 1.386(6)
C16B H16B 0.9500
C16A C17A 1.369(7)
C16A H16A 0.9500
C17B C18B 1.410(6)
C17B H17B 0.9500
C17A C18A 1.404(7)
C17A H17A 0.9500
C18B N4B 1.348(6)
C18B N5B 1.371(6)
C18A N4A 1.349(6)
C18A N5A 1.362(6)
C19B N5B 1.445(6)
C19B C20B 1.510(7)
C19B H19A 0.9900
C19B H19B 0.9900
C20B C21B 1.378(7)
C20B C25B 1.389(8)
C19A N5A 1.450(6)
C19A C20G 1.505(12)
C19A C20A 1.514(8)
C19A H19C 0.9900
C19A H19D 0.9900
C20A C21A 1.374(11)
C20A C25A 1.402(9)
C21A F1A 1.338(10)
C21A C22A 1.384(10)
C22A F2A 1.354(11)
C22A C23A 1.397(13)
C23A F3A 1.355(9)
C23A C24A 1.362(14)
C24A F4A 1.328(10)
C24A C25A 1.349(11)
C25A F5A 1.362(11)
C20G C21G 1.348(18)
C20G C25G 1.386(17)
C21G F1G 1.328(18)
C21G C22G 1.404(18)
C22G F2G 1.344(19)
C22G C23G 1.39(2)
C23G C24G 1.37(2)
C23G F3G 1.385(18)
C24G F4G 1.338(18)
C24G C25G 1.370(18)
C25G F5G 1.380(19)
C21B F1B 1.357(6)
C21B C22B 1.385(8)
C22B F2B 1.341(6)
C22B C23B 1.373(9)
C23B F3B 1.332(6)
C23B C24B 1.371(8)
C24B F4B 1.335(7)
C24B C25B 1.386(7)
C25B F5B 1.339(6)
N5B H5B 0.8800
N5A H5A 0.8800
Cu3 N1D 1.955(4)
Cu3 N3C 1.974(4)
Cu3 N4C 2.202(4)
Cu3 N2C 2.241(4)
Cu4 N1C 1.953(4)
Cu4 N3D 1.980(4)
Cu4 N4D 2.195(4)
Cu4 N2D 2.223(4)
C1C N1C 1.344(7)
C1C C2C 1.394(8)
C1C H1C 0.9500
C1D N1D 1.344(8)
C1D C2D 1.374(9)
C1D H1D 0.9500
C2C C3C 1.389(11)
C2C H2C 0.9500
C2D C3D 1.386(13)
C2D H2D 0.9500
C3C C4C 1.377(11)
C3C H3C 0.9500
C3D C4D 1.347(12)
C3D H3D 0.9500
C4D C5D 1.395(8)
C4D H4D 0.9500
C4C C5C 1.396(8)
C4C H4C 0.9500
C5D N1D 1.368(7)
C5D C6D 1.482(9)
C5C N1C 1.361(7)
C5C C6C 1.472(8)
C6D N2D 1.491(7)
C6D H6D1 0.9900
C6D H6D2 0.9900
C6C N2C 1.478(7)
C6C H6C1 0.9900
C6C H6C2 0.9900
C7D N2D 1.481(7)
C7D C8D 1.514(8)
C7D H7D1 0.9900
C7D H7D2 0.9900
C7C N2C 1.482(7)
C7C C8C 1.517(8)
C7C H7C1 0.9900
C7C H7C2 0.9900
C8D N3D 1.338(7)
C8D C9D 1.398(8)
C8C N3C 1.350(6)
C8C C9C 1.384(8)
C9D C10D 1.374(10)
C9D H9D 0.9500
C9C C10C 1.367(10)
C9C H9C 0.9500
C10D C11D 1.388(9)
C10D H10D 0.9500
C10C C11C 1.381(9)
C10C H10C 0.9500
C11C C12C 1.376(8)
C11C H11C 0.9500
C11D C12D 1.370(8)
C11D H11D 0.9500
C12C N3C 1.357(7)
C12C H12C 0.9500
C12D N3D 1.362(7)
C12D H12D 0.9500
C13D N2D 1.477(7)
C13D C14D 1.524(7)
C13D H13E 0.9900
C13D H13F 0.9900
C13C N2C 1.488(7)
C13C C14C 1.516(9)
C13C H13G 0.9900
C13C H13H 0.9900
C14D N4D 1.343(7)
C14D C15D 1.381(8)
C14C N4C 1.340(8)
C14C C15C 1.387(9)
C15D C16D 1.401(8)
C15D H15D 0.9500
C15C C16C 1.406(10)
C15C H15C 0.9500
C16D C17D 1.384(8)
C16D H16D 0.9500
C16C C17C 1.347(10)
C16C H16C 0.9500
C17D C18D 1.407(8)
C17D H17D 0.9500
C17C C18C 1.395(8)
C17C H17C 0.9500
C18D N4D 1.340(6)
C18D N5D 1.369(6)
C18C N4C 1.344(7)
C18C N5C 1.360(7)
C19D N5D 1.453(6)
C19D C20D 1.521(8)
C19D H19E 0.9900
C19D H19F 0.9900
C19C N5C 1.448(7)
C19C C20C 1.535(8)
C19C H19G 0.9900
C19C H19H 0.9900
C20C C21C 1.366(8)
C20C C25C 1.382(8)
C20D C25D 1.379(8)
C20D C21D 1.380(8)
C21D F1D 1.349(7)
C21D C22D 1.379(9)
C21C F1C 1.330(7)
C21C C22C 1.391(9)
C22C F2C 1.346(7)
C22C C23C 1.371(10)
C22D F2D 1.355(7)
C22D C23D 1.360(10)
C23D F3D 1.332(8)
C23D C24D 1.359(10)
C23C F3C 1.322(8)
C23C C24C 1.393(10)
C24D F4D 1.354(7)
C24D C25D 1.382(10)
C24C F4C 1.332(7)
C24C C25C 1.382(9)
C25D F5D 1.348(7)
C25C F5C 1.341(7)
N5D H5D 0.8800
N5C H5C 0.8800
Cu5 N1F 1.958(4)
Cu5 N3E 1.993(4)
Cu5 N4E 2.227(4)
Cu5 N2E 2.245(4)
Cu6 N1E 1.981(4)
Cu6 N3F 2.004(4)
Cu6 N4F 2.213(4)
Cu6 N2F 2.226(4)
C1E N1E 1.343(7)
C1E C2E 1.386(8)
C1E H1E 0.9500
C2E C3E 1.385(9)
C2E H2E 0.9500
C3E C4E 1.376(10)
C3E H3E 0.9500
C4E C5E 1.402(8)
C4E H4E 0.9500
C5E N1E 1.348(7)
C5E C6E 1.504(8)
C6E N2E 1.492(6)
C6E H6E1 0.9900
C6E H6E2 0.9900
C7E N2E 1.490(7)
C7E C8E 1.500(7)
C7E H7E1 0.9900
C7E H7E2 0.9900
C8E N3E 1.347(6)
C8E C9E 1.388(7)
C9E C10E 1.397(9)
C9E H9E 0.9500
C10E C11E 1.376(9)
C10E H10E 0.9500
C11E C12E 1.394(7)
C11E H11E 0.9500
C12E N3E 1.344(7)
C12E H12E 0.9500
C13E N2E 1.491(6)
C13E C14E 1.502(7)
C13E H13I 0.9900
C13E H13J 0.9900
C14E N4E 1.343(6)
C14E C15E 1.384(7)
C15E C16E 1.389(8)
C15E H15E 0.9500
C16E C17E 1.374(7)
C16E H16E 0.9500
C17E C18E 1.398(7)
C17E H17E 0.9500
C18E N4E 1.345(6)
C18E N5E 1.375(6)
C19E N5E 1.452(6)
C19E C20E 1.525(8)
C19E H19I 0.9900
C19E H19J 0.9900
C20E C21E 1.347(17)
C20E C25E 1.407(17)
C21E F1E 1.318(18)
C21E C22E 1.410(18)
C22E F2E 1.353(17)
C22E C23E 1.375(19)
C23E C24E 1.367(19)
C23E F3E 1.386(17)
C24E F4E 1.339(18)
C24E C25E 1.374(18)
C25E F5E 1.376(18)
C21H F1H 1.344(11)
C21H C22H 1.360(13)
C22H F2H 1.334(12)
C22H C23H 1.414(15)
C23H F3H 1.324(12)
C23H C24H 1.358(17)
C24H F4H 1.328(12)
C24H C25H 1.384(16)
C25H F5H 1.336(14)
N5E H5E 0.8800
C1F N1F 1.347(6)
C1F C2F 1.391(7)
C1F H1F 0.9500
C2F C3F 1.369(7)
C2F H2F 0.9500
C3F C4F 1.389(7)
C3F H3F 0.9500
C4F C5F 1.388(6)
C4F H4F 0.9500
C5F N1F 1.348(6)
C5F C6F 1.513(6)
C6F N2F 1.488(6)
C6F H6F1 0.9900
C6F H6F2 0.9900
C7F N2F 1.475(6)
C7F C8F 1.497(6)
C7F H7F1 0.9900
C7F H7F2 0.9900
C8F N3F 1.336(7)
C8F C9F 1.409(7)
C9F C10F 1.377(8)
C9F H9F 0.9500
C10F C11F 1.384(9)
C10F H10F 0.9500
C11F C12F 1.384(8)
C11F H11F 0.9500
C12F N3F 1.345(7)
C12F H12F 0.9500
C13F N2F 1.465(6)
C13F C14F 1.509(7)
C13F H13K 0.9900
C13F H13L 0.9900
C14F N4F 1.344(7)
C14F C15F 1.397(7)
C15F C16F 1.398(8)
C15F H15F 0.9500
C16F C17F 1.383(9)
C16F H16F 0.9500
C17F C18F 1.411(8)
C17F H17F 0.9500
C18F N5F 1.350(8)
C18F N4F 1.358(7)
N5F C19F 1.481(11)
N5F C19I 1.485(10)
N5F H5F 0.8800
C19F C20F 1.468(16)
C19F H19K 0.9900
C19F H19L 0.9900
C20F C21F 1.359(16)
C20F C25F 1.396(16)
C21F F1F 1.318(16)
C21F C22F 1.404(17)
C22F F2F 1.354(16)
C22F C23F 1.366(18)
C23F C24F 1.378(19)
C23F F3F 1.388(17)
C24F F4F 1.325(16)
C24F C25F 1.376(17)
C25F F5F 1.383(17)
C19I C20I 1.475(15)
C19I H19M 0.9900
C19I H19N 0.9900
C20I C21I 1.357(15)
C20I C25I 1.406(15)
C21I F1I 1.342(15)
C21I C22I 1.423(17)
C22I F2I 1.357(15)
C22I C23I 1.394(18)
C23I C24I 1.381(18)
C23I F3I 1.415(17)
C24I F4I 1.350(16)
C24I C25I 1.386(17)
C25I F5I 1.383(15)
Sb1 F7A 1.819(7)
Sb1 F6A 1.838(7)
Sb1 F8A 1.840(7)
Sb1 F10A 1.863(9)
Sb1 F11A 1.895(9)
Sb1 F9A 1.916(8)
Sb1' F8B 1.798(9)
Sb1' F9B 1.825(9)
Sb1' F10B 1.865(10)
Sb1' F7B 1.888(9)
Sb1' F11B 1.889(11)
Sb1' F6B 1.899(9)
Sb2 F6C 1.861(3)
Sb2 F8C 1.866(3)
Sb2 F11C 1.870(3)
Sb2 F9C 1.870(3)
Sb2 F10C 1.872(3)
Sb2 F7C 1.885(3)
Sb3 F9D 1.863(3)
Sb3 F10D 1.871(3)
Sb3 F11D 1.874(3)
Sb3 F7D 1.879(3)
Sb3 F6D 1.881(3)
Sb3 F8D 1.887(3)
Sb4 F11E 1.836(11)
Sb4 F9E 1.855(12)
Sb4 F7E 1.859(12)
Sb4 F6E 1.874(12)
Sb4 F10E 1.878(11)
Sb4 F8E 1.883(12)
Sb5 F7F 1.845(5)
Sb5 F11F 1.847(5)
Sb5 F9F 1.856(5)
Sb5 F10F 1.870(5)
Sb5 F8F 1.878(5)
Sb5 F6F 1.882(5)
Sb5' F7G 1.838(14)
Sb5' F11G 1.842(14)
Sb5' F8G 1.848(14)
Sb5' F9G 1.873(14)
Sb5' F10G 1.882(14)
Sb5' F6G 1.897(14)
Sb5J F9J 1.818(14)
Sb5J F11J 1.851(14)
Sb5J F6J 1.861(13)
Sb5J F10J 1.870(14)
Sb5J F8J 1.884(14)
Sb5J F7J 1.897(14)
Sb6 F6H 1.792(11)
Sb6 F9H 1.845(12)
Sb6 F11H 1.859(9)
Sb6 F10H 1.869(11)
Sb6 F7H 1.892(11)
Sb6 F8H 1.918(12)
Sb6' F9I 1.847(9)
Sb6' F11I 1.847(8)
Sb6' F8I 1.862(9)
Sb6' F7I 1.871(8)
Sb6' F10I 1.886(9)
Sb6' F6I 1.902(7)
Sb7 F11K 1.853(8)
Sb7 F8K 1.855(8)
Sb7 F6K 1.857(7)
Sb7 F9K 1.862(6)
Sb7 F7K 1.869(6)
Sb7 F10K 1.881(6)
C1S C2S 1.458(15)
C1S H1S1 0.9800
C1S H1S2 0.9800
C1S H1S3 0.9800
C2S O1S 1.434(10)
C2S H2S1 0.9900
C2S H2S2 0.9900
O1S C3S 1.394(10)
C3S C4S 1.524(14)
C3S H3S1 0.9900
C3S H3S2 0.9900
C4S H4S1 0.9800
C4S H4S2 0.9800
C4S H4S3 0.9800
C5S C6S 1.421(13)
C5S H5S1 0.9800
C5S H5S2 0.9800
C5S H5S3 0.9800
C6S O2S 1.506(12)
C6S H6S1 0.9900
C6S H6S2 0.9900
O2S C7S 1.344(15)
C7S C8S 1.507(17)
C7S H7S1 0.9900
C7S H7S2 0.9900
C8S H8S1 0.9800
C8S H8S2 0.9800
C8S H8S3 0.9800

loop_
_geom_torsion_atom_site_label_1
_geom_torsion_atom_site_label_2
_geom_torsion_atom_site_label_3
_geom_torsion_atom_site_label_4
_geom_torsion
N1B C1B C2B C3B -3.5(10)
N1A C1A C2A C3A -1.2(13)
C1B C2B C3B C4B 3.8(10)
C1A C2A C3A C4A 2.4(15)
C2B C3B C4B C5B -1.6(10)
C2A C3A C4A C5A -1.7(14)
C3B C4B C5B N1B -1.1(8)
C3B C4B C5B C6B 179.2(5)
C3A C4A C5A N1A -0.3(11)
C3A C4A C5A C6A -178.8(7)
N1B C5B C6B N2B 87.6(5)
C4B C5B C6B N2B -92.7(5)
N1A C5A C6A N2A 88.8(7)
C4A C5A C6A N2A -92.7(7)
N2A C7A C8A N3A 13.6(7)
N2A C7A C8A C9A -167.9(5)
N2B C7B C8B N3B 25.2(6)
N2B C7B C8B C9B -159.3(5)
N3A C8A C9A C10A 1.3(9)
C7A C8A C9A C10A -177.2(6)
N3B C8B C9B C10B 1.1(9)
C7B C8B C9B C10B -174.2(5)
C8A C9A C10A C11A -2.1(10)
C8B C9B C10B C11B -1.2(10)
C9B C10B C11B C12B 0.1(10)
C9A C10A C11A C12A 1.5(10)
C10A C11A C12A N3A -0.2(9)
C10B C11B C12B N3B 1.1(10)
N2B C13B C14B N4B 44.3(6)
N2B C13B C14B C15B -137.9(5)
N2A C13A C14A N4A 49.4(6)
N2A C13A C14A C15A -129.9(5)
N4B C14B C15B C16B 3.4(7)
C13B C14B C15B C16B -174.1(4)
N4A C14A C15A C16A 3.6(9)
C13A C14A C15A C16A -177.3(5)
C14B C15B C16B C17B -0.6(7)
C14A C15A C16A C17A -0.4(9)
C15B C16B C17B C18B -2.3(7)
C15A C16A C17A C18A -2.4(8)
C16B C17B C18B N4B 2.7(7)
C16B C17B C18B N5B -174.6(4)
C16A C17A C18A N4A 2.4(8)
C16A C17A C18A N5A -175.4(5)
N5B C19B C20B C21B 63.3(7)
N5B C19B C20B C25B -118.3(5)
N5A C19A C20A C21A -56.8(10)
C20G C19A C20A C21A -168(10)
N5A C19A C20A C25A 125.3(8)
C20G C19A C20A C25A 14(9)
C25A C20A C21A F1A -177.4(8)
C19A C20A C21A F1A 4.6(13)
C25A C20A C21A C22A 4.2(13)
C19A C20A C21A C22A -173.8(8)
F1A C21A C22A F2A 0.8(13)
C20A C21A C22A F2A 179.2(8)
F1A C21A C22A C23A 179.0(8)
C20A C21A C22A C23A -2.6(13)
F2A C22A C23A F3A -0.9(13)
C21A C22A C23A F3A -179.1(8)
F2A C22A C23A C24A 178.1(8)
C21A C22A C23A C24A -0.1(13)
F3A C23A C24A F4A -0.7(13)
C22A C23A C24A F4A -179.6(9)
F3A C23A C24A C25A 179.9(8)
C22A C23A C24A C25A 1.0(13)
F4A C24A C25A F5A 0.2(12)
C23A C24A C25A F5A 179.6(7)
F4A C24A C25A C20A -178.5(8)
C23A C24A C25A C20A 0.9(13)
C21A C20A C25A C24A -3.4(13)
C19A C20A C25A C24A 174.6(8)
C21A C20A C25A F5A 177.9(7)
C19A C20A C25A F5A -4.1(12)
N5A C19A C20G C21G -78(4)
C20A C19A C20G C21G -2(6)
N5A C19A C20G C25G 116(4)
C20A C19A C20G C25G -168(13)
C25G C20G C21G F1G -178(4)
C19A C20G C21G F1G 16(6)
C25G C20G C21G C22G -8(7)
C19A C20G C21G C22G -174(4)
F1G C21G C22G F2G -11(7)
C20G C21G C22G F2G 179(5)
F1G C21G C22G C23G 177(5)
C20G C21G C22G C23G 8(7)
F2G C22G C23G C24G -179(5)
C21G C22G C23G C24G -8(8)
F2G C22G C23G F3G 7(8)
C21G C22G C23G F3G 178(4)
F3G C23G C24G F4G -9(7)
C22G C23G C24G F4G 177(4)
F3G C23G C24G C25G -179(4)
C22G C23G C24G C25G 7(8)
F4G C24G C25G F5G 7(6)
C23G C24G C25G F5G 177(4)
F4G C24G C25G C20G -177(4)
C23G C24G C25G C20G -7(7)
C21G C20G C25G C24G 8(8)
C19A C20G C25G C24G 172(4)
C21G C20G C25G F5G -177(5)
C19A C20G C25G F5G -12(7)
C25B C20B C21B F1B 178.8(4)
C19B C20B C21B F1B -2.7(7)
C25B C20B C21B C22B -0.4(7)
C19B C20B C21B C22B 178.1(5)
F1B C21B C22B F2B 1.4(7)
C20B C21B C22B F2B -179.4(5)
F1B C21B C22B C23B 179.7(5)
C20B C21B C22B C23B -1.2(8)
F2B C22B C23B F3B -0.8(8)
C21B C22B C23B F3B -179.0(5)
F2B C22B C23B C24B -179.2(5)
C21B C22B C23B C24B 2.6(8)
F3B C23B C24B F4B -1.6(8)
C22B C23B C24B F4B 176.9(5)
F3B C23B C24B C25B 179.1(5)
C22B C23B C24B C25B -2.5(8)
F4B C24B C25B F5B 1.5(8)
C23B C24B C25B F5B -179.2(5)
F4B C24B C25B C20B -178.4(5)
C23B C24B C25B C20B 0.9(8)
C21B C20B C25B F5B -179.4(5)
C19B C20B C25B F5B 2.2(8)
C21B C20B C25B C24B 0.5(8)
C19B C20B C25B C24B -178.0(5)
C2B C1B N1B C5B 0.8(8)
C2B C1B N1B Cu1 176.2(5)
C4B C5B N1B C1B 1.6(7)
C6B C5B N1B C1B -178.7(4)
C4B C5B N1B Cu1 -173.4(4)
C6B C5B N1B Cu1 6.3(6)
C2A C1A N1A C5A -0.7(9)
C2A C1A N1A Cu2 178.9(6)
C4A C5A N1A C1A 1.5(9)
C6A C5A N1A C1A 180.0(5)
C4A C5A N1A Cu2 -178.0(5)
C6A C5A N1A Cu2 0.5(7)
C14B C13B N2B C7B 67.3(5)
C14B C13B N2B C6B -173.3(4)
C14B C13B N2B Cu2 -44.2(4)
C8B C7B N2B C13B -141.0(4)
C8B C7B N2B C6B 96.9(4)
C8B C7B N2B Cu2 -27.5(4)
C5B C6B N2B C13B 66.6(5)
C5B C6B N2B C7B -173.3(4)
C5B C6B N2B Cu2 -57.1(5)
C14A C13A N2A C6A -174.6(4)
C14A C13A N2A C7A 63.8(5)
C14A C13A N2A Cu1 -47.8(5)
C5A C6A N2A C13A 63.4(6)
C5A C6A N2A C7A -174.8(5)
C5A C6A N2A Cu1 -56.2(6)
C8A C7A N2A C13A -130.1(5)
C8A C7A N2A C6A 107.1(5)
C8A C7A N2A Cu1 -18.8(5)
C9A C8A N3A C12A 0.0(7)
C7A C8A N3A C12A 178.5(5)
C9A C8A N3A Cu1 -177.4(4)
C7A C8A N3A Cu1 1.1(6)
C11A C12A N3A C8A -0.6(8)
C11A C12A N3A Cu1 176.6(4)
C11B C12B N3B C8B -1.1(8)
C11B C12B N3B Cu2 -178.6(4)
C9B C8B N3B C12B 0.0(7)
C7B C8B N3B C12B 175.5(4)
C9B C8B N3B Cu2 177.8(4)
C7B C8B N3B Cu2 -6.7(5)
N5B C18B N4B C14B 177.4(4)
C17B C18B N4B C14B 0.0(7)
N5B C18B N4B Cu2 13.9(6)
C17B C18B N4B Cu2 -163.6(3)
C15B C14B N4B C18B -3.1(7)
C13B C14B N4B C18B 174.6(4)
C15B C14B N4B Cu2 162.8(4)
C13B C14B N4B Cu2 -19.6(5)
C15A C14A N4A C18A -3.6(8)
C13A C14A N4A C18A 177.2(5)
C15A C14A N4A Cu1 157.8(5)
C13A C14A N4A Cu1 -21.4(6)
N5A C18A N4A C14A 178.5(5)
C17A C18A N4A C14A 0.5(7)
N5A C18A N4A Cu1 21.2(6)
C17A C18A N4A Cu1 -156.7(4)
N4B C18B N5B C19B 162.7(5)
C17B C18B N5B C19B -19.9(7)
C20B C19B N5B C18B 161.1(4)
N4A C18A N5A C19A -179.7(5)
C17A C18A N5A C19A -1.7(8)
C20G C19A N5A C18A -61.7(16)
C20A C19A N5A C18A -78.0(7)
N1C C1C C2C C3C 1.3(11)
N1D C1D C2D C3D 0.6(13)
C1C C2C C3C C4C -2.9(11)
C1D C2D C3D C4D -1.0(13)
C2D C3D C4D C5D 0.5(12)
C2C C3C C4C C5C 1.2(11)
C3D C4D C5D N1D 0.4(10)
C3D C4D C5D C6D 179.5(7)
C3C C4C C5C N1C 2.3(10)
C3C C4C C5C C6C 179.8(6)
N1D C5D C6D N2D -85.4(6)
C4D C5D C6D N2D 95.5(6)
N1C C5C C6C N2C -84.9(6)
C4C C5C C6C N2C 97.5(6)
N2D C7D C8D N3D -18.4(7)
N2D C7D C8D C9D 166.1(5)
N2C C7C C8C N3C -21.8(7)
N2C C7C C8C C9C 163.6(5)
N3D C8D C9D C10D 0.1(8)
C7D C8D C9D C10D 175.4(5)
N3C C8C C9C C10C -1.3(9)
C7C C8C C9C C10C 173.0(5)
C8D C9D C10D C11D 0.2(9)
C8C C9C C10C C11C 0.8(9)
C9C C10C C11C C12C -0.5(9)
C9D C10D C11D C12D -0.6(9)
C10C C11C C12C N3C 0.6(8)
C10D C11D C12D N3D 0.7(8)
N2D C13D C14D N4D -37.7(7)
N2D C13D C14D C15D 143.8(5)
N2C C13C C14C N4C -29.1(8)
N2C C13C C14C C15C 151.7(6)
N4D C14D C15D C16D 0.3(9)
C13D C14D C15D C16D 178.6(6)
N4C C14C C15C C16C -3.2(11)
C13C C14C C15C C16C 176.0(7)
C14D C15D C16D C17D -0.6(10)
C14C C15C C16C C17C 3.9(12)
C15D C16D C17D C18D 0.9(9)
C15C C16C C17C C18C -2.0(11)
C16D C17D C18D N4D -1.0(8)
C16D C17D C18D N5D 175.8(5)
C16C C17C C18C N4C -1.0(10)
C16C C17C C18C N5C 175.8(6)
N5C C19C C20C C21C -124.3(6)
N5C C19C C20C C25C 59.1(7)
N5D C19D C20D C25D -116.8(6)
N5D C19D C20D C21D 63.6(7)
C25D C20D C21D F1D -179.3(5)
C19D C20D C21D F1D 0.3(8)
C25D C20D C21D C22D -0.6(8)
C19D C20D C21D C22D 179.1(5)
C25C C20C C21C F1C 177.6(5)
C19C C20C C21C F1C 1.0(9)
C25C C20C C21C C22C -0.5(9)
C19C C20C C21C C22C -177.2(6)
F1C C21C C22C F2C 2.0(9)
C20C C21C C22C F2C -179.8(6)
F1C C21C C22C C23C -177.8(6)
C20C C21C C22C C23C 0.4(10)
F1D C21D C22D F2D 0.7(9)
C20D C21D C22D F2D -178.0(6)
F1D C21D C22D C23D 178.2(6)
C20D C21D C22D C23D -0.5(10)
F2D C22D C23D F3D -1.2(11)
C21D C22D C23D F3D -178.7(6)
F2D C22D C23D C24D 178.0(6)
C21D C22D C23D C24D 0.5(11)
F2C C22C C23C F3C -0.4(11)
C21C C22C C23C F3C 179.5(6)
F2C C22C C23C C24C 179.7(6)
C21C C22C C23C C24C -0.4(11)
F3D C23D C24D F4D -1.4(10)
C22D C23D C24D F4D 179.4(6)
F3D C23D C24D C25D 179.9(6)
C22D C23D C24D C25D 0.7(10)
F3C C23C C24C F4C -0.9(11)
C22C C23C C24C F4C 179.0(7)
F3C C23C C24C C25C -179.3(7)
C22C C23C C24C C25C 0.6(11)
C21D C20D C25D F5D 178.3(5)
C19D C20D C25D F5D -1.3(8)
C21D C20D C25D C24D 1.8(8)
C19D C20D C25D C24D -177.9(5)
F4D C24D C25D F5D 2.8(9)
C23D C24D C25D F5D -178.5(6)
F4D C24D C25D C20D 179.5(5)
C23D C24D C25D C20D -1.9(9)
F4C C24C C25C F5C -1.4(10)
C23C C24C C25C F5C 176.9(6)
F4C C24C C25C C20C -179.1(6)
C23C C24C C25C C20C -0.8(10)
C21C C20C C25C F5C -176.9(5)
C19C C20C C25C F5C -0.2(8)
C21C C20C C25C C24C 0.7(9)
C19C C20C C25C C24C 177.5(6)
C2D C1D N1D C5D 0.3(10)
C2D C1D N1D Cu3 -176.5(6)
C4D C5D N1D C1D -0.8(8)
C6D C5D N1D C1D -179.9(5)
C4D C5D N1D Cu3 175.7(4)
C6D C5D N1D Cu3 -3.4(7)
C2C C1C N1C C5C 2.1(9)
C2C C1C N1C Cu4 -174.3(5)
C4C C5C N1C C1C -3.9(8)
C6C C5C N1C C1C 178.5(5)
C4C C5C N1C Cu4 172.2(5)
C6C C5C N1C Cu4 -5.4(7)
C14D C13D N2D C7D -66.3(5)
C14D C13D N2D C6D 172.3(4)
C14D C13D N2D Cu4 45.8(5)
C8D C7D N2D C13D 135.4(4)
C8D C7D N2D C6D -102.4(5)
C8D C7D N2D Cu4 22.9(5)
C5D C6D N2D C13D -65.0(5)
C5D C6D N2D C7D 173.5(4)
C5D C6D N2D Cu4 55.2(5)
C5C C6C N2C C7C 172.8(4)
C5C C6C N2C C13C -65.6(6)
C5C C6C N2C Cu3 55.3(6)
C8C C7C N2C C6C -102.3(5)
C8C C7C N2C C13C 135.7(5)
C8C C7C N2C Cu3 23.6(6)
C14C C13C N2C C6C 169.2(5)
C14C C13C N2C C7C -68.6(6)
C14C C13C N2C Cu3 41.7(5)
C9D C8D N3D C12D 0.0(7)
C7D C8D N3D C12D -175.3(4)
C9D C8D N3D Cu4 176.9(4)
C7D C8D N3D Cu4 1.5(6)
C11D C12D N3D C8D -0.4(7)
C11D C12D N3D Cu4 -177.0(4)
C9C C8C N3C C12C 1.4(8)
C7C C8C N3C C12C -173.1(5)
C9C C8C N3C Cu3 179.9(4)
C7C C8C N3C Cu3 5.5(6)
C11C C12C N3C C8C -1.0(8)
C11C C12C N3C Cu3 -179.4(4)
N5D C18D N4D C14D -176.2(5)
C17D C18D N4D C14D 0.8(8)
N5D C18D N4D Cu4 -4.2(6)
C17D C18D N4D Cu4 172.8(4)
C15D C14D N4D C18D -0.4(8)
C13D C14D N4D C18D -178.8(5)
C15D C14D N4D Cu4 -173.3(5)
C13D C14D N4D Cu4 8.2(6)
C15C C14C N4C C18C 0.4(9)
C13C C14C N4C C18C -178.9(5)
C15C C14C N4C Cu3 178.7(6)
C13C C14C N4C Cu3 -0.6(7)
N5C C18C N4C C14C -175.3(5)
C17C C18C N4C C14C 1.8(8)
N5C C18C N4C Cu3 6.6(7)
C17C C18C N4C Cu3 -176.3(4)
N4D C18D N5D C19D -157.5(5)
C17D C18D N5D C19D 25.6(8)
C20D C19D N5D C18D 70.3(7)
N4C C18C N5C C19C -163.4(5)
C17C C18C N5C C19C 19.6(9)
C20C C19C N5C C18C 64.8(7)
N1E C1E C2E C3E 2.7(10)
C1E C2E C3E C4E -2.2(10)
C2E C3E C4E C5E -0.8(9)
C3E C4E C5E N1E 3.5(8)
C3E C4E C5E C6E -178.5(5)
N1E C5E C6E N2E -88.4(5)
C4E C5E C6E N2E 93.6(6)
N2E C7E C8E N3E 9.5(7)
N2E C7E C8E C9E -173.6(4)
N3E C8E C9E C10E 1.2(8)
C7E C8E C9E C10E -175.5(5)
C8E C9E C10E C11E -0.6(8)
C9E C10E C11E C12E -0.5(8)
C10E C11E C12E N3E 1.0(8)
N2E C13E C14E N4E -45.8(6)
N2E C13E C14E C15E 137.6(5)
N4E C14E C15E C16E -3.6(8)
C13E C14E C15E C16E 172.7(5)
C14E C15E C16E C17E 1.3(8)
C15E C16E C17E C18E 3.3(7)
C16E C17E C18E N4E -6.0(7)
C16E C17E C18E N5E 170.8(5)
N5E C19E C20E C21E 55(2)
N5E C19E C20E C25E -122(3)
C25E C20E C21E F1E -179(4)
C19E C20E C21E F1E 4(5)
C25E C20E C21E C22E -4(5)
C19E C20E C21E C22E 179(2)
F1E C21E C22E F2E -3(5)
C20E C21E C22E F2E -178(3)
F1E C21E C22E C23E -179(3)
C20E C21E C22E C23E 6(5)
F2E C22E C23E C24E 178(3)
C21E C22E C23E C24E -6(5)
F2E C22E C23E F3E 5(4)
C21E C22E C23E F3E -179(3)
C22E C23E C24E F4E -180(3)
F3E C23E C24E F4E -7(5)
C22E C23E C24E C25E 5(5)
F3E C23E C24E C25E 178(4)
F4E C24E C25E F5E 4(6)
C23E C24E C25E F5E 179(4)
F4E C24E C25E C20E -178(4)
C23E C24E C25E C20E -3(7)
C21E C20E C25E C24E 2(6)
C19E C20E C25E C24E 180(4)
C21E C20E C25E F5E -180(4)
C19E C20E C25E F5E -2(6)
F1H C21H C22H F2H 2.0(16)
F1H C21H C22H C23H -177.5(10)
F2H C22H C23H F3H 0.9(14)
C21H C22H C23H F3H -179.6(9)
F2H C22H C23H C24H -179.1(9)
C21H C22H C23H C24H 0.4(15)
F3H C23H C24H F4H -0.7(17)
C22H C23H C24H F4H 179.4(10)
F3H C23H C24H C25H 178.5(13)
C22H C23H C24H C25H -1.4(18)
F4H C24H C25H F5H -2(2)
C23H C24H C25H F5H 179.2(14)
C2E C1E N1E C5E -0.1(8)
C2E C1E N1E Cu6 178.6(5)
C4E C5E N1E C1E -3.0(7)
C6E C5E N1E C1E 178.9(4)
C4E C5E N1E Cu6 178.4(4)
C6E C5E N1E Cu6 0.3(6)
C8E C7E N2E C13E 110.9(5)
C8E C7E N2E C6E -127.6(5)
C8E C7E N2E Cu5 -0.8(5)
C14E C13E N2E C7E -69.6(5)
C14E C13E N2E C6E 169.8(4)
C14E C13E N2E Cu5 43.5(5)
C5E C6E N2E C7E 169.8(4)
C5E C6E N2E C13E -69.7(5)
C5E C6E N2E Cu5 49.2(5)
C11E C12E N3E C8E -0.5(7)
C11E C12E N3E Cu5 -169.3(4)
C9E C8E N3E C12E -0.7(7)
C7E C8E N3E C12E 176.1(4)
C9E C8E N3E Cu5 169.0(4)
C7E C8E N3E Cu5 -14.2(6)
C15E C14E N4E C18E 1.1(7)
C13E C14E N4E C18E -175.5(4)
C15E C14E N4E Cu5 -162.6(4)
C13E C14E N4E Cu5 20.8(5)
N5E C18E N4E C14E -173.2(4)
C17E C18E N4E C14E 3.8(7)
N5E C18E N4E Cu5 -12.0(6)
C17E C18E N4E Cu5 165.0(3)
N4E C18E N5E C19E -157.7(4)
C17E C18E N5E C19E 25.3(7)
C20E C19E N5E C18E 64.4(6)
N1F C1F C2F C3F 1.3(8)
C1F C2F C3F C4F -0.8(8)
C2F C3F C4F C5F -0.4(7)
C3F C4F C5F N1F 1.2(7)
C3F C4F C5F C6F -179.3(4)
N1F C5F C6F N2F -89.0(5)
C4F C5F C6F N2F 91.5(5)
N2F C7F C8F N3F -34.4(6)
N2F C7F C8F C9F 150.9(4)
N3F C8F C9F C10F -1.3(8)
C7F C8F C9F C10F 173.2(5)
C8F C9F C10F C11F 0.6(8)
C9F C10F C11F C12F 0.2(8)
C10F C11F C12F N3F -0.5(8)
N2F C13F C14F N4F -37.7(6)
N2F C13F C14F C15F 145.9(4)
N4F C14F C15F C16F -2.2(7)
C13F C14F C15F C16F 173.9(4)
C14F C15F C16F C17F -0.5(8)
C15F C16F C17F C18F 2.3(9)
C16F C17F C18F N5F 176.1(6)
C16F C17F C18F N4F -1.6(9)
N4F C18F N5F C19F -165.1(11)
C17F C18F N5F C19F 17.2(14)
N4F C18F N5F C19I -155.5(10)
C17F C18F N5F C19I 26.7(13)
C18F N5F C19F C20F 80(3)
C19I N5F C19F C20F -10(18)
N5F C19F C20F C21F -133(3)
N5F C19F C20F C25F 60(4)
C25F C20F C21F F1F 172(3)
C19F C20F C21F F1F 5(5)
C25F C20F C21F C22F -6(4)
C19F C20F C21F C22F -173(3)
F1F C21F C22F F2F 1(4)
C20F C21F C22F F2F 180(3)
F1F C21F C22F C23F -170(3)
C20F C21F C22F C23F 8(4)
F2F C22F C23F C24F -180(3)
C21F C22F C23F C24F -9(5)
F2F C22F C23F F3F 3(5)
C21F C22F C23F F3F 174(3)
C22F C23F C24F F4F -174(3)
F3F C23F C24F F4F 3(4)
C22F C23F C24F C25F 7(4)
F3F C23F C24F C25F -175(2)
F4F C24F C25F F5F -3(4)
C23F C24F C25F F5F 176(2)
F4F C24F C25F C20F 176(3)
C23F C24F C25F C20F -5(4)
C21F C20F C25F C24F 5(4)
C19F C20F C25F C24F 172(3)
C21F C20F C25F F5F -177(2)
C19F C20F C25F F5F -9(4)
C18F N5F C19I C20I 60(3)
C19F N5F C19I C20I 156(23)
N5F C19I C20I C21I -121(2)
N5F C19I C20I C25I 52(3)
C25I C20I C21I F1I -178(2)
C19I C20I C21I F1I -6(4)
C25I C20I C21I C22I 0(3)
C19I C20I C21I C22I 173(2)
F1I C21I C22I F2I -5(3)
C20I C21I C22I F2I 177(2)
F1I C21I C22I C23I 175(2)
C20I C21I C22I C23I -4(4)
F2I C22I C23I C24I -175(2)
C21I C22I C23I C24I 6(4)
F2I C22I C23I F3I 5(4)
C21I C22I C23I F3I -174(2)
C22I C23I C24I F4I 180(2)
F3I C23I C24I F4I -1(4)
C22I C23I C24I C25I -4(4)
F3I C23I C24I C25I 176(2)
F4I C24I C25I F5I -6(3)
C23I C24I C25I F5I 177.5(19)
F4I C24I C25I C20I 177(2)
C23I C24I C25I C20I 1(4)
C21I C20I C25I F5I -175.7(19)
C19I C20I C25I F5I 11(3)
C21I C20I C25I C24I 1(4)
C19I C20I C25I C24I -172(2)
C2F C1F N1F C5F -0.6(7)
C2F C1F N1F Cu5 -179.2(4)
C4F C5F N1F C1F -0.7(6)
C6F C5F N1F C1F 179.8(4)
C4F C5F N1F Cu5 177.8(3)
C6F C5F N1F Cu5 -1.8(6)
C14F C13F N2F C7F -71.0(5)
C14F C13F N2F C6F 168.4(4)
C14F C13F N2F Cu6 38.8(4)
C8F C7F N2F C13F 147.6(4)
C8F C7F N2F C6F -90.5(5)
C8F C7F N2F Cu6 33.5(4)
C5F C6F N2F C13F -70.4(5)
C5F C6F N2F C7F 169.4(4)
C5F C6F N2F Cu6 54.7(4)
C9F C8F N3F C12F 1.0(7)
C7F C8F N3F C12F -173.6(4)
C9F C8F N3F Cu6 -172.2(4)
C7F C8F N3F Cu6 13.1(5)
C11F C12F N3F C8F -0.1(7)
C11F C12F N3F Cu6 172.2(4)
C15F C14F N4F C18F 3.0(7)
C13F C14F N4F C18F -173.3(5)
C15F C14F N4F Cu6 -167.9(4)
C13F C14F N4F Cu6 15.8(5)
N5F C18F N4F C14F -178.8(5)
C17F C18F N4F C14F -1.0(8)
N5F C18F N4F Cu6 -9.1(8)
C17F C18F N4F Cu6 168.6(4)
C1S C2S O1S C3S 175.5(7)
C2S O1S C3S C4S 174.4(7)
C5S C6S O2S C7S -70.6(13)
C6S O2S C7S C8S -165.5(11)
